data_4021824
loop_
_publ_author_name
'Satoko Hayashi'
'Hideki Wada'
'Takashi Ueno'
'Waro Nakanishi'

_publ_section_title
;
 Structures of 1-(Arylseleninyl)naphthalenes: O, G, and Y Dependences
 in 8-G-1-[p-YC~6~H~4~Se(O)]C~10~H~6~
;
_journal_name_full 'Journal of Organic Chemistry'
_journal_page_first 5574
_journal_page_last 5585
_journal_paper_doi 10.1021/jo060527f
_journal_volume 71
_journal_year 2006
_chemical_formula_moiety 'C20 H14 O Se '
_chemical_formula_sum 'C20 H14 O Se'
_chemical_formula_weight 349.29
_space_group_IT_number 15
_symmetry_cell_setting monoclinic
_symmetry_space_group_name_Hall '-C 2yc'
_symmetry_space_group_name_H-M 'C 1 2/c 1'
_audit_creation_date 'Sat Apr 22 19:48:46 2006'
_audit_creation_method 'from TEXRAY.INF file'
_cell_angle_alpha 90.00(2)
_cell_angle_beta 114.25(1)
_cell_angle_gamma 90.01(3)
_cell_formula_units_Z 8
_cell_length_a 17.592(4)
_cell_length_b 7.785(3)
_cell_length_c 24.445(3)
_cell_measurement_reflns_used 1
_cell_measurement_temperature 292.2
_cell_measurement_theta_max 15.0
_cell_measurement_theta_min 15.0
_cell_volume 3052(1)
_computing_cell_refinement 'MSC/AFC Diffractometer Control'
_computing_data_collection 'MSC/AFC Diffractometer Control'
_computing_data_reduction teXsan
_computing_publication_material teXsan
_computing_structure_refinement teXsan
_computing_structure_solution 'DIRDIF92 (PATTY)'
_diffrn_ambient_temperature 292.2
_diffrn_measurement_device 'Rigaku AFC5R'
_diffrn_measurement_method \w
_diffrn_orient_matrix_UB_11 0.06057
_diffrn_orient_matrix_UB_12 -0.03016
_diffrn_orient_matrix_UB_13 0.01908
_diffrn_orient_matrix_UB_21 -0.00131
_diffrn_orient_matrix_UB_22 0.00441
_diffrn_orient_matrix_UB_23 0.04049
_diffrn_orient_matrix_UB_31 -0.01470
_diffrn_orient_matrix_UB_32 -0.12478
_diffrn_orient_matrix_UB_33 -0.00318
_diffrn_radiation_detector 'scintillation counter'
_diffrn_radiation_monochromator graphite
_diffrn_radiation_source 'Rigaku rotating anode'
_diffrn_radiation_type 'Mo K\a'
_diffrn_radiation_wavelength 0.7107
_diffrn_reflns_av_R_equivalents 0.021
_diffrn_reflns_av_sigmaI/netI 0.062
_diffrn_reflns_limit_h_max 22
_diffrn_reflns_limit_h_min 0
_diffrn_reflns_limit_k_max 0
_diffrn_reflns_limit_k_min -10
_diffrn_reflns_limit_l_max 28
_diffrn_reflns_limit_l_min -31
_diffrn_reflns_number 3889
_diffrn_reflns_reduction_process 'Lp corrections applied'
_diffrn_reflns_theta_max 27.50
_diffrn_reflns_theta_min 2.54
_diffrn_standards_decay_% -0.39
_diffrn_standards_interval_count 200
_diffrn_standards_number 3
_exptl_absorpt_coefficient_mu 2.459
_exptl_absorpt_correction_T_max 1.000
_exptl_absorpt_correction_T_min 0.731
_exptl_absorpt_correction_type psi-scan
_exptl_crystal_colour colorless
_exptl_crystal_density_diffrn 1.520
_exptl_crystal_description prismatic
_exptl_crystal_F_000 1408.00
_exptl_crystal_size_max 0.300
_exptl_crystal_size_mid 0.300
_exptl_crystal_size_min 0.300
_refine_diff_density_max 0.47
_refine_diff_density_min -0.42
_refine_ls_extinction_method none
_refine_ls_goodness_of_fit_obs 1.798
_refine_ls_hydrogen_treatment noref
_refine_ls_matrix_type full
_refine_ls_number_constraints 0
_refine_ls_number_parameters 199
_refine_ls_number_reflns 2499
_refine_ls_number_restraints 0
_refine_ls_R_factor_obs 0.0349
_refine_ls_shift/esd_max 0.0040
_refine_ls_shift/esd_mean 0.0010
_refine_ls_structure_factor_coef F
_refine_ls_weighting_details 'w = 1/[\s^2^(Fo) + 0.00006(Fo^2^)]'
_refine_ls_weighting_scheme calc
_refine_ls_wR_factor_obs 0.0370
_reflns_number_observed 2499
_reflns_number_total 3765
_reflns_observed_criterion >1.5sigma(I)
_cod_data_source_file jo060527fsi20060506_042840.cif
_cod_depositor_comments
;
The following automatic conversions were performed:

'_refine_ls_weighting_scheme' value 'calc w = 1/[\/Ys^2^(Fo) +
0.00006(Fo^2^)]' was changed to 'calc'. New tag
'_refine_ls_weighting_details' was created. The value of the new tag
was set to 'w = 1/[\/Ys^2^(Fo) + 0.00006(Fo^2^)]'.

Automatic conversion script
Id: cif_fix_values 3143 2015-03-26 13:38:13Z robertas 
;
_cod_original_sg_symbol_H-M 'C 2/c        '
_cod_original_formula_sum 'C20 H14 O Se '
_cod_database_code 4021824

loop_
_symmetry_equiv_pos_as_xyz
x,y,z
-x,y,1/2-z
-x,-y,-z
x,-y,1/2+z
1/2+x,1/2+y,z
1/2-x,1/2+y,1/2-z
1/2-x,1/2-y,-z
1/2+x,1/2-y,1/2+z

loop_
_atom_site_aniso_label
_atom_site_aniso_U_11
_atom_site_aniso_U_22
_atom_site_aniso_U_33
_atom_site_aniso_U_12
_atom_site_aniso_U_13
_atom_site_aniso_U_23
Se(1) 0.0381(2) 0.0636(2) 0.0413(2) -0.0146(2) 0.0066(1) 0.0052(2)
O(1) 0.043(1) 0.091(2) 0.069(2) -0.007(1) -0.001(1) 0.024(2)
C(1) 0.048(2) 0.054(2) 0.033(2) -0.013(2) 0.018(1) 0.001(2)
C(2) 0.068(3) 0.063(3) 0.048(2) -0.002(2) 0.026(2) 0.010(2)
C(3) 0.105(3) 0.052(3) 0.057(2) -0.009(2) 0.043(2) 0.007(2)
C(4) 0.088(3) 0.066(3) 0.056(2) -0.032(2) 0.041(2) -0.008(2)
C(5) 0.062(2) 0.071(3) 0.042(2) -0.030(2) 0.029(2) -0.018(2)
C(6) 0.053(2) 0.100(4) 0.066(3) -0.036(3) 0.031(2) -0.021(3)
C(7) 0.041(2) 0.121(4) 0.087(3) -0.017(3) 0.026(2) -0.021(3)
C(8) 0.043(2) 0.085(3) 0.075(3) -0.001(2) 0.017(2) -0.010(2)
C(9) 0.046(2) 0.063(3) 0.054(2) -0.011(2) 0.021(2) -0.007(2)
C(10) 0.043(2) 0.058(2) 0.034(2) -0.016(2) 0.017(1) -0.006(2)
C(11) 0.035(2) 0.058(2) 0.048(2) -0.009(2) 0.016(1) 0.004(2)
C(12) 0.051(2) 0.058(3) 0.070(3) -0.001(2) 0.028(2) 0.008(2)
C(13) 0.069(3) 0.065(3) 0.088(3) 0.002(2) 0.047(2) -0.007(2)
C(14) 0.063(2) 0.085(3) 0.059(2) -0.003(2) 0.033(2) -0.005(2)
C(15) 0.039(2) 0.066(2) 0.044(2) -0.009(2) 0.016(2) 0.000(2)
C(16) 0.054(2) 0.084(3) 0.042(2) -0.001(2) 0.017(2) 0.011(2)
C(17) 0.052(2) 0.084(3) 0.056(2) 0.005(2) 0.011(2) 0.023(2)
C(18) 0.049(2) 0.057(2) 0.068(2) 0.005(2) 0.018(2) 0.006(2)
C(19) 0.044(2) 0.060(2) 0.047(2) -0.004(2) 0.018(2) 0.002(2)
C(20) 0.031(2) 0.057(2) 0.042(2) -0.007(2) 0.013(1) 0.002(2)

loop_
_atom_site_label
_atom_site_fract_x
_atom_site_fract_y
_atom_site_fract_z
_atom_site_U_iso_or_equiv
_atom_site_thermal_displace_type
_atom_site_calc_flag
_atom_site_occupancy
Se(1) 0.09266(2) 0.11815(5) 0.03810(1) 0.0509(1) Uani d 1.00
O(1) 0.0034(2) 0.2162(4) -0.0013(1) 0.0758(9) Uani d 1.00
C(1) 0.1734(2) 0.3031(5) 0.0512(1) 0.0449(9) Uani d 1.00
C(2) 0.1428(2) 0.4615(5) 0.0295(2) 0.059(1) Uani d 1.00
C(3) 0.2003(3) 0.5964(5) 0.0361(2) 0.068(1) Uani d 1.00
C(4) 0.2824(3) 0.5686(6) 0.0620(2) 0.066(1) Uani d 1.00
C(5) 0.3157(2) 0.4049(5) 0.0832(1) 0.056(1) Uani d 1.00
C(6) 0.4022(2) 0.3717(7) 0.1094(2) 0.071(1) Uani d 1.00
C(7) 0.4314(2) 0.2135(8) 0.1291(2) 0.083(2) Uani d 1.00
C(8) 0.3782(2) 0.0778(6) 0.1252(2) 0.070(1) Uani d 1.00
C(9) 0.2933(2) 0.1040(5) 0.0996(2) 0.054(1) Uani d 1.00
C(10) 0.2594(2) 0.2674(5) 0.0781(1) 0.0446(10) Uani d 1.00
C(11) 0.0957(2) 0.1229(5) 0.1192(1) 0.0470(9) Uani d 1.00
C(12) 0.0686(2) 0.2675(5) 0.1366(2) 0.059(1) Uani d 1.00
C(13) 0.0688(2) 0.2770(6) 0.1944(2) 0.069(1) Uani d 1.00
C(14) 0.0966(2) 0.1407(6) 0.2327(2) 0.066(1) Uani d 1.00
C(15) 0.1249(2) -0.0111(5) 0.2162(1) 0.050(1) Uani d 1.00
C(16) 0.1535(2) -0.1549(6) 0.2548(2) 0.061(1) Uani d 1.00
C(17) 0.1798(2) -0.2996(6) 0.2376(2) 0.068(1) Uani d 1.00
C(18) 0.1778(2) -0.3119(5) 0.1798(2) 0.060(1) Uani d 1.00
C(19) 0.1500(2) -0.1787(5) 0.1407(1) 0.051(1) Uani d 1.00
C(20) 0.1241(2) -0.0231(5) 0.1572(1) 0.0442(10) Uani d 1.00
H(1) 0.0793 0.4833 0.0088 0.0715 Uiso calc 1.00
H(2) 0.1781 0.7115 0.0209 0.0823 Uiso calc 1.00
H(3) 0.3197 0.6658 0.0659 0.0803 Uiso calc 1.00
H(4) 0.4412 0.4671 0.1136 0.0856 Uiso calc 1.00
H(5) 0.4922 0.1959 0.1472 0.0995 Uiso calc 1.00
H(6) 0.4008 -0.0371 0.1405 0.0842 Uiso calc 1.00
H(7) 0.2555 0.0069 0.0963 0.0655 Uiso calc 1.00
H(8) 0.0490 0.3654 0.1089 0.0707 Uiso calc 1.00
H(9) 0.0484 0.3813 0.2070 0.0825 Uiso calc 1.00
H(10) 0.0977 0.1493 0.2734 0.0801 Uiso calc 1.00
H(11) 0.1538 -0.1491 0.2952 0.0742 Uiso calc 1.00
H(12) 0.2000 -0.3966 0.2658 0.0818 Uiso calc 1.00
H(13) 0.1968 -0.4187 0.1675 0.0717 Uiso calc 1.00
H(14) 0.1484 -0.1901 0.1002 0.0609 Uiso calc 1.00

loop_
_atom_type_symbol
_atom_type_oxidation_number
_atom_type_number_in_cell
_atom_type_scat_dispersion_real
_atom_type_scat_dispersion_imag
_atom_type_scat_source
C 0 160 0.003 0.002
;International Tables for Crystallography
(1992, Vol. C, Tables 4.2.6.8 and 6.1.1.1)
;
H 0 112 0.000 0.000
;International Tables for Crystallography
(1992, Vol. C, Table 6.1.1.2)
;
O 0 8 0.011 0.006
;International Tables for Crystallography
(1992, Vol. C, Tables 4.2.6.8 and 6.1.1.1)
;
Se 0 8 -0.093 2.226
;International Tables for Crystallography
(1992, Vol. C, Tables 4.2.6.8 and 6.1.1.1)
;

loop_
_geom_angle_atom_site_label_1
_geom_angle_atom_site_label_2
_geom_angle_atom_site_label_3
_geom_angle
_geom_angle_site_symmetry_1
_geom_angle_site_symmetry_2
_geom_angle_site_symmetry_3
_geom_angle_publ_flag
O(1) Se(1) O(1) 86.8(1) 1_555 1_555 3_555 yes
O(1) Se(1) C(1) 102.0(1) 1_555 1_555 1_555 yes
O(1) Se(1) C(2) 76.9(1) 1_555 1_555 1_555 yes
O(1) Se(1) C(9) 152.2(1) 1_555 1_555 1_555 yes
O(1) Se(1) C(10) 126.4(1) 1_555 1_555 1_555 yes
O(1) Se(1) C(11) 101.8(1) 1_555 1_555 1_555 yes
O(1) Se(1) C(12) 82.4(1) 1_555 1_555 1_555 yes
O(1) Se(1) C(19) 134.2(1) 1_555 1_555 1_555 yes
O(1) Se(1) C(20) 119.7(1) 1_555 1_555 1_555 yes
O(1) Se(1) H(1) 56.31(9) 1_555 1_555 1_555 no
O(1) Se(1) H(7) 168.67(9) 1_555 1_555 1_555 no
O(1) Se(1) H(8) 67.6(1) 1_555 1_555 1_555 no
O(1) Se(1) H(14) 138.65(9) 1_555 1_555 1_555 no
O(1) Se(1) C(1) 163.8(1) 3_555 1_555 1_555 yes
O(1) Se(1) C(2) 159.24(9) 3_555 1_555 1_555 yes
O(1) Se(1) C(9) 118.65(9) 3_555 1_555 1_555 yes
O(1) Se(1) C(10) 143.16(9) 3_555 1_555 1_555 yes
O(1) Se(1) C(11) 95.6(1) 3_555 1_555 1_555 yes
O(1) Se(1) C(12) 110.01(9) 3_555 1_555 1_555 yes
O(1) Se(1) C(19) 65.00(8) 3_555 1_555 1_555 yes
O(1) Se(1) C(20) 80.12(8) 3_555 1_555 1_555 yes
O(1) Se(1) H(1) 141.69(5) 3_555 1_555 1_555 no
O(1) Se(1) H(7) 102.55(5) 3_555 1_555 1_555 no
O(1) Se(1) H(8) 119.75(6) 3_555 1_555 1_555 no
O(1) Se(1) H(14) 56.78(5) 3_555 1_555 1_555 no
C(1) Se(1) C(2) 25.2(1) 1_555 1_555 1_555 yes
C(1) Se(1) C(9) 50.6(1) 1_555 1_555 1_555 yes
C(1) Se(1) C(10) 24.6(1) 1_555 1_555 1_555 yes
C(1) Se(1) C(11) 96.0(1) 1_555 1_555 1_555 yes
C(1) Se(1) C(12) 84.9(1) 1_555 1_555 1_555 yes
C(1) Se(1) C(19) 115.0(1) 1_555 1_555 1_555 yes
C(1) Se(1) C(20) 106.5(1) 1_555 1_555 1_555 yes
C(1) Se(1) H(1) 45.8(1) 1_555 1_555 1_555 no
C(1) Se(1) H(7) 67.4(1) 1_555 1_555 1_555 no
C(1) Se(1) H(8) 76.44(10) 1_555 1_555 1_555 no
C(1) Se(1) H(14) 118.3(1) 1_555 1_555 1_555 no
C(2) Se(1) C(9) 75.7(1) 1_555 1_555 1_555 yes
C(2) Se(1) C(10) 49.7(1) 1_555 1_555 1_555 yes
C(2) Se(1) C(11) 100.1(1) 1_555 1_555 1_555 yes
C(2) Se(1) C(12) 80.7(1) 1_555 1_555 1_555 yes
C(2) Se(1) C(19) 135.75(9) 1_555 1_555 1_555 yes
C(2) Se(1) C(20) 119.04(10) 1_555 1_555 1_555 yes
C(2) Se(1) H(1) 20.62(8) 1_555 1_555 1_555 no
C(2) Se(1) H(7) 92.58(8) 1_555 1_555 1_555 no
C(2) Se(1) H(8) 65.58(7) 1_555 1_555 1_555 no
C(2) Se(1) H(14) 142.73(7) 1_555 1_555 1_555 no
C(9) Se(1) C(10) 25.99(9) 1_555 1_555 1_555 yes
C(9) Se(1) C(11) 87.7(1) 1_555 1_555 1_555 yes
C(9) Se(1) C(12) 97.69(9) 1_555 1_555 1_555 yes
C(9) Se(1) C(19) 71.46(9) 1_555 1_555 1_555 yes
C(9) Se(1) C(20) 78.52(8) 1_555 1_555 1_555 yes
C(9) Se(1) H(1) 96.35(7) 1_555 1_555 1_555 no
C(9) Se(1) H(7) 16.86(7) 1_555 1_555 1_555 no
C(9) Se(1) H(8) 104.64(6) 1_555 1_555 1_555 no
C(9) Se(1) H(14) 69.14(7) 1_555 1_555 1_555 no
C(10) Se(1) C(11) 92.7(1) 1_555 1_555 1_555 yes
C(10) Se(1) C(12) 91.86(9) 1_555 1_555 1_555 yes
C(10) Se(1) C(19) 94.23(9) 1_555 1_555 1_555 yes
C(10) Se(1) C(20) 93.61(8) 1_555 1_555 1_555 yes
C(10) Se(1) H(1) 70.36(7) 1_555 1_555 1_555 no
C(10) Se(1) H(7) 42.84(7) 1_555 1_555 1_555 no
C(10) Se(1) H(8) 90.71(7) 1_555 1_555 1_555 no
C(10) Se(1) H(14) 94.56(7) 1_555 1_555 1_555 no
C(11) Se(1) C(12) 24.8(1) 1_555 1_555 1_555 yes
C(11) Se(1) C(19) 50.4(1) 1_555 1_555 1_555 yes
C(11) Se(1) C(20) 24.7(1) 1_555 1_555 1_555 yes
C(11) Se(1) H(1) 101.3(1) 1_555 1_555 1_555 no
C(11) Se(1) H(7) 83.91(9) 1_555 1_555 1_555 no
C(11) Se(1) H(8) 44.5(1) 1_555 1_555 1_555 no
C(11) Se(1) H(14) 67.0(1) 1_555 1_555 1_555 no
C(12) Se(1) C(19) 75.25(10) 1_555 1_555 1_555 yes
C(12) Se(1) C(20) 49.6(1) 1_555 1_555 1_555 yes
C(12) Se(1) H(1) 77.62(8) 1_555 1_555 1_555 no
C(12) Se(1) H(7) 100.08(7) 1_555 1_555 1_555 no
C(12) Se(1) H(8) 19.69(8) 1_555 1_555 1_555 no
C(12) Se(1) H(14) 91.84(8) 1_555 1_555 1_555 no
C(19) Se(1) C(20) 25.71(8) 1_555 1_555 1_555 yes
C(19) Se(1) H(1) 148.24(6) 1_555 1_555 1_555 no
C(19) Se(1) H(7) 56.81(6) 1_555 1_555 1_555 no
C(19) Se(1) H(8) 94.94(6) 1_555 1_555 1_555 no
C(19) Se(1) H(14) 16.61(6) 1_555 1_555 1_555 no
C(20) Se(1) H(1) 124.76(7) 1_555 1_555 1_555 no
C(20) Se(1) H(7) 68.92(6) 1_555 1_555 1_555 no
C(20) Se(1) H(8) 69.24(7) 1_555 1_555 1_555 no
C(20) Se(1) H(14) 42.31(7) 1_555 1_555 1_555 no
H(1) Se(1) H(7) 113.20(1) 1_555 1_555 1_555 no
H(1) Se(1) H(8) 58.954(8) 1_555 1_555 1_555 no
H(1) Se(1) H(14) 161.01(1) 1_555 1_555 1_555 no
H(7) Se(1) H(8) 111.99(1) 1_555 1_555 1_555 no
H(7) Se(1) H(14) 52.597(7) 1_555 1_555 1_555 no
H(8) Se(1) H(14) 111.52(1) 1_555 1_555 1_555 no
Se(1) O(1) Se(1) 93.2(1) 1_555 1_555 3_555 yes
Se(1) O(1) O(1) 63.9(1) 1_555 1_555 3_555 yes
Se(1) O(1) C(1) 42.88(10) 1_555 1_555 1_555 yes
Se(1) O(1) C(2) 70.1(1) 1_555 1_555 1_555 yes
Se(1) O(1) C(2) 154.6(2) 1_555 1_555 3_565 yes
Se(1) O(1) C(11) 43.08(9) 1_555 1_555 1_555 yes
Se(1) O(1) C(12) 65.7(1) 1_555 1_555 1_555 yes
Se(1) O(1) C(19) 136.1(2) 1_555 1_555 3_555 yes
Se(1) O(1) H(1) 89.2(1) 1_555 1_555 1_555 no
Se(1) O(1) H(1) 142.2(1) 1_555 1_555 3_565 no
Se(1) O(1) H(2) 148.3(1) 1_555 1_555 3_565 no
Se(1) O(1) H(8) 78.39(10) 1_555 1_555 1_555 no
Se(1) O(1) H(14) 144.7(2) 1_555 1_555 3_555 no
Se(1) O(1) O(1) 29.32(5) 3_555 1_555 3_555 yes
Se(1) O(1) C(1) 134.5(1) 3_555 1_555 1_555 yes
Se(1) O(1) C(2) 159.1(1) 3_555 1_555 1_555 yes
Se(1) O(1) C(2) 106.61(10) 3_555 1_555 3_565 yes
Se(1) O(1) C(11) 95.8(1) 3_555 1_555 1_555 yes
Se(1) O(1) C(12) 110.2(1) 3_555 1_555 1_555 yes
Se(1) O(1) C(19) 60.64(8) 3_555 1_555 3_555 yes
Se(1) O(1) H(1) 168.9(1) 3_555 1_555 1_555 no
Se(1) O(1) H(1) 120.06(9) 3_555 1_555 3_565 no
Se(1) O(1) H(2) 72.24(6) 3_555 1_555 3_565 no
Se(1) O(1) H(8) 124.05(10) 3_555 1_555 1_555 no
Se(1) O(1) H(14) 57.27(5) 3_555 1_555 3_555 no
O(1) O(1) C(1) 105.7(1) 3_555 1_555 1_555 yes
O(1) O(1) C(2) 132.3(1) 3_555 1_555 1_555 yes
O(1) O(1) C(2) 134.4(1) 3_555 1_555 3_565 yes
O(1) O(1) C(11) 74.5(1) 3_555 1_555 1_555 yes
O(1) O(1) C(12) 96.2(1) 3_555 1_555 1_555 yes
O(1) O(1) C(19) 85.0(1) 3_555 1_555 3_555 yes
O(1) O(1) H(1) 151.1(1) 3_555 1_555 1_555 no
O(1) O(1) H(1) 146.9(1) 3_555 1_555 3_565 no
O(1) O(1) H(2) 98.2(1) 3_555 1_555 3_565 no
O(1) O(1) H(8) 113.9(1) 3_555 1_555 1_555 no
O(1) O(1) H(14) 85.07(10) 3_555 1_555 3_555 no
C(1) O(1) C(2) 27.22(10) 1_555 1_555 1_555 yes
C(1) O(1) C(2) 118.8(1) 1_555 1_555 3_565 yes
C(1) O(1) C(11) 62.35(10) 1_555 1_555 1_555 yes
C(1) O(1) C(12) 67.9(1) 1_555 1_555 1_555 yes
C(1) O(1) C(19) 137.7(1) 1_555 1_555 3_555 yes
C(1) O(1) H(1) 46.37(8) 1_555 1_555 1_555 no
C(1) O(1) H(1) 105.3(1) 1_555 1_555 3_565 no
C(1) O(1) H(2) 150.2(1) 1_555 1_555 3_565 no
C(1) O(1) H(8) 67.74(8) 1_555 1_555 1_555 no
C(1) O(1) H(14) 151.3(1) 1_555 1_555 3_555 no
C(2) O(1) C(2) 93.1(1) 1_555 1_555 3_565 yes
C(2) O(1) C(11) 80.7(1) 1_555 1_555 1_555 yes
C(2) O(1) C(12) 75.1(1) 1_555 1_555 1_555 yes
C(2) O(1) C(19) 123.2(1) 1_555 1_555 3_555 yes
C(2) O(1) H(1) 19.18(8) 1_555 1_555 1_555 no
C(2) O(1) H(1) 80.0(1) 1_555 1_555 3_565 no
C(2) O(1) H(2) 128.4(1) 1_555 1_555 3_565 no
C(2) O(1) H(8) 66.25(9) 1_555 1_555 1_555 no
C(2) O(1) H(14) 132.1(1) 1_555 1_555 3_555 no
C(2) O(1) C(11) 117.3(1) 3_565 1_555 1_555 yes
C(2) O(1) C(12) 92.1(1) 3_565 1_555 1_555 yes
C(2) O(1) C(19) 68.94(10) 3_565 1_555 3_555 yes
C(2) O(1) H(1) 74.43(10) 3_565 1_555 1_555 no
C(2) O(1) H(1) 13.67(7) 3_565 1_555 3_565 no
C(2) O(1) H(2) 36.56(7) 3_565 1_555 3_565 no
C(2) O(1) H(8) 77.37(10) 3_565 1_555 1_555 no
C(2) O(1) H(14) 60.55(8) 3_565 1_555 3_555 no
C(11) O(1) C(12) 25.88(10) 1_555 1_555 1_555 yes
C(11) O(1) C(19) 155.8(1) 1_555 1_555 3_555 yes
C(11) O(1) H(1) 93.3(1) 1_555 1_555 1_555 no
C(11) O(1) H(1) 110.8(1) 1_555 1_555 3_565 no
C(11) O(1) H(2) 109.0(1) 1_555 1_555 3_565 no
C(11) O(1) H(8) 42.97(9) 1_555 1_555 1_555 no
C(11) O(1) H(14) 145.9(1) 1_555 1_555 3_555 no
C(12) O(1) C(19) 153.0(1) 1_555 1_555 3_555 yes
C(12) O(1) H(1) 80.7(1) 1_555 1_555 1_555 no
C(12) O(1) H(1) 85.0(1) 1_555 1_555 3_565 no
C(12) O(1) H(2) 92.4(1) 1_555 1_555 3_565 no
C(12) O(1) H(8) 17.96(8) 1_555 1_555 1_555 no
C(12) O(1) H(14) 138.4(1) 1_555 1_555 3_555 no
C(19) O(1) H(1) 110.7(1) 3_555 1_555 1_555 no
C(19) O(1) H(1) 79.79(9) 3_555 1_555 3_565 no
C(19) O(1) H(2) 60.77(7) 3_555 1_555 3_565 no
C(19) O(1) H(8) 145.1(1) 3_555 1_555 1_555 no
C(19) O(1) H(14) 14.56(6) 3_555 1_555 3_555 no
H(1) O(1) H(1) 61.77(7) 1_555 1_555 3_565 no
H(1) O(1) H(2) 110.6(1) 1_555 1_555 3_565 no
H(1) O(1) H(8) 67.02(7) 1_555 1_555 1_555 no
H(1) O(1) H(14) 116.28(10) 1_555 1_555 3_555 no
H(1) O(1) H(2) 48.78(5) 3_565 1_555 3_565 no
H(1) O(1) H(8) 68.51(7) 3_565 1_555 1_555 no
H(1) O(1) H(14) 73.02(6) 3_565 1_555 3_555 no
H(2) O(1) H(8) 86.66(8) 3_565 1_555 1_555 no
H(2) O(1) H(14) 46.63(4) 3_565 1_555 3_555 no
H(8) O(1) H(14) 132.6(1) 1_555 1_555 3_555 no
Se(1) C(1) O(1) 35.13(8) 1_555 1_555 1_555 yes
Se(1) C(1) C(2) 117.3(3) 1_555 1_555 1_555 yes
Se(1) C(1) C(3) 148.7(2) 1_555 1_555 1_555 yes
Se(1) C(1) C(4) 176.4(2) 1_555 1_555 1_555 yes
Se(1) C(1) C(5) 151.3(2) 1_555 1_555 1_555 yes
Se(1) C(1) C(9) 92.0(2) 1_555 1_555 1_555 yes
Se(1) C(1) C(10) 120.0(3) 1_555 1_555 1_555 yes
Se(1) C(1) C(11) 42.12(9) 1_555 1_555 1_555 yes
Se(1) C(1) C(12) 59.1(1) 1_555 1_555 1_555 yes
Se(1) C(1) H(1) 92.2(1) 1_555 1_555 1_555 no
Se(1) C(1) H(2) 139.7(2) 1_555 1_555 1_555 no
Se(1) C(1) H(7) 70.7(1) 1_555 1_555 1_555 no
Se(1) C(1) H(8) 65.61(8) 1_555 1_555 1_555 no
Se(1) C(1) H(13) 115.4(1) 1_555 1_555 1_565 no
O(1) C(1) C(2) 82.2(2) 1_555 1_555 1_555 yes
O(1) C(1) C(3) 113.6(2) 1_555 1_555 1_555 yes
O(1) C(1) C(4) 142.4(2) 1_555 1_555 1_555 yes
O(1) C(1) C(5) 171.3(2) 1_555 1_555 1_555 yes
O(1) C(1) C(9) 127.0(2) 1_555 1_555 1_555 yes
O(1) C(1) C(10) 154.7(3) 1_555 1_555 1_555 yes
O(1) C(1) C(11) 58.9(1) 1_555 1_555 1_555 yes
O(1) C(1) C(12) 60.3(1) 1_555 1_555 1_555 yes
O(1) C(1) H(1) 57.14(9) 1_555 1_555 1_555 no
O(1) C(1) H(2) 104.6(1) 1_555 1_555 1_555 no
O(1) C(1) H(7) 105.7(1) 1_555 1_555 1_555 no
O(1) C(1) H(8) 54.92(8) 1_555 1_555 1_555 no
O(1) C(1) H(13) 105.7(1) 1_555 1_555 1_565 no
C(2) C(1) C(3) 31.5(2) 1_555 1_555 1_555 yes
C(2) C(1) C(4) 60.5(2) 1_555 1_555 1_555 yes
C(2) C(1) C(5) 91.2(2) 1_555 1_555 1_555 yes
C(2) C(1) C(9) 150.5(3) 1_555 1_555 1_555 yes
C(2) C(1) C(10) 122.5(3) 1_555 1_555 1_555 yes
C(2) C(1) C(11) 117.1(3) 1_555 1_555 1_555 yes
C(2) C(1) C(12) 95.1(2) 1_555 1_555 1_555 yes
C(2) C(1) H(1) 25.1(2) 1_555 1_555 1_555 no
C(2) C(1) H(2) 22.4(2) 1_555 1_555 1_555 no
C(2) C(1) H(7) 171.8(3) 1_555 1_555 1_555 no
C(2) C(1) H(8) 78.2(2) 1_555 1_555 1_555 no
C(2) C(1) H(13) 69.4(2) 1_555 1_555 1_565 no
C(3) C(1) C(4) 29.0(1) 1_555 1_555 1_555 yes
C(3) C(1) C(5) 59.7(2) 1_555 1_555 1_555 yes
C(3) C(1) C(9) 119.0(2) 1_555 1_555 1_555 yes
C(3) C(1) C(10) 91.0(2) 1_555 1_555 1_555 yes
C(3) C(1) C(11) 135.8(2) 1_555 1_555 1_555 yes
C(3) C(1) C(12) 111.9(2) 1_555 1_555 1_555 yes
C(3) C(1) H(1) 56.6(1) 1_555 1_555 1_555 no
C(3) C(1) H(2) 9.1(1) 1_555 1_555 1_555 no
C(3) C(1) H(7) 140.4(2) 1_555 1_555 1_555 no
C(3) C(1) H(8) 98.2(2) 1_555 1_555 1_555 no
C(3) C(1) H(13) 64.2(1) 1_555 1_555 1_565 no
C(4) C(1) C(5) 30.7(1) 1_555 1_555 1_555 yes
C(4) C(1) C(9) 90.1(2) 1_555 1_555 1_555 yes
C(4) C(1) C(10) 62.1(2) 1_555 1_555 1_555 yes
C(4) C(1) C(11) 141.1(2) 1_555 1_555 1_555 yes
C(4) C(1) C(12) 123.1(1) 1_555 1_555 1_555 yes
C(4) C(1) H(1) 85.6(2) 1_555 1_555 1_555 no
C(4) C(1) H(2) 38.0(1) 1_555 1_555 1_555 no
C(4) C(1) H(7) 111.5(2) 1_555 1_555 1_555 no
C(4) C(1) H(8) 115.7(1) 1_555 1_555 1_555 no
C(4) C(1) H(13) 67.0(1) 1_555 1_555 1_565 no
C(5) C(1) C(9) 59.4(1) 1_555 1_555 1_555 yes
C(5) C(1) C(10) 31.3(2) 1_555 1_555 1_555 yes
C(5) C(1) C(11) 129.6(2) 1_555 1_555 1_555 yes
C(5) C(1) C(12) 126.2(1) 1_555 1_555 1_555 yes
C(5) C(1) H(1) 116.3(2) 1_555 1_555 1_555 no
C(5) C(1) H(2) 68.8(1) 1_555 1_555 1_555 no
C(5) C(1) H(7) 80.8(1) 1_555 1_555 1_555 no
C(5) C(1) H(8) 129.2(1) 1_555 1_555 1_555 no
C(5) C(1) H(13) 76.9(1) 1_555 1_555 1_565 no
C(9) C(1) C(10) 28.0(2) 1_555 1_555 1_555 yes
C(9) C(1) C(11) 86.2(1) 1_555 1_555 1_555 yes
C(9) C(1) C(12) 103.3(1) 1_555 1_555 1_555 yes
C(9) C(1) H(1) 175.3(2) 1_555 1_555 1_555 no
C(9) C(1) H(2) 128.1(1) 1_555 1_555 1_555 no
C(9) C(1) H(7) 21.40(8) 1_555 1_555 1_555 no
C(9) C(1) H(8) 120.1(1) 1_555 1_555 1_555 no
C(9) C(1) H(13) 102.0(1) 1_555 1_555 1_565 no
C(10) C(1) C(11) 107.8(2) 1_555 1_555 1_555 yes
C(10) C(1) C(12) 117.3(2) 1_555 1_555 1_555 yes
C(10) C(1) H(1) 147.6(3) 1_555 1_555 1_555 no
C(10) C(1) H(2) 100.1(2) 1_555 1_555 1_555 no
C(10) C(1) H(7) 49.4(2) 1_555 1_555 1_555 no
C(10) C(1) H(8) 130.2(2) 1_555 1_555 1_555 no
C(10) C(1) H(13) 89.9(2) 1_555 1_555 1_565 no
C(11) C(1) C(12) 24.05(9) 1_555 1_555 1_555 yes
C(11) C(1) H(1) 98.3(1) 1_555 1_555 1_555 no
C(11) C(1) H(2) 131.2(1) 1_555 1_555 1_555 no
C(11) C(1) H(7) 69.8(1) 1_555 1_555 1_555 no
C(11) C(1) H(8) 39.46(8) 1_555 1_555 1_555 no
C(11) C(1) H(13) 75.95(10) 1_555 1_555 1_565 no
C(12) C(1) H(1) 80.6(1) 1_555 1_555 1_555 no
C(12) C(1) H(2) 107.2(1) 1_555 1_555 1_555 no
C(12) C(1) H(7) 90.8(1) 1_555 1_555 1_555 no
C(12) C(1) H(8) 17.20(7) 1_555 1_555 1_555 no
C(12) C(1) H(13) 56.23(8) 1_555 1_555 1_565 no
H(1) C(1) H(2) 47.54(7) 1_555 1_555 1_555 no
H(1) C(1) H(7) 162.9(1) 1_555 1_555 1_555 no
H(1) C(1) H(8) 63.63(8) 1_555 1_555 1_555 no
H(1) C(1) H(13) 77.90(10) 1_555 1_555 1_565 no
H(2) C(1) H(7) 149.5(1) 1_555 1_555 1_555 no
H(2) C(1) H(8) 92.26(9) 1_555 1_555 1_555 no
H(2) C(1) H(13) 64.73(6) 1_555 1_555 1_565 no
H(7) C(1) H(8) 107.94(10) 1_555 1_555 1_555 no
H(7) C(1) H(13) 109.62(9) 1_555 1_555 1_565 no
H(8) C(1) H(13) 52.73(5) 1_555 1_555 1_565 no
Se(1) C(2) O(1) 33.06(7) 1_555 1_555 1_555 yes
Se(1) C(2) O(1) 117.9(1) 1_555 1_555 3_565 yes
Se(1) C(2) C(1) 37.6(2) 1_555 1_555 1_555 yes
Se(1) C(2) C(3) 155.9(3) 1_555 1_555 1_555 yes
Se(1) C(2) C(4) 127.4(2) 1_555 1_555 1_555 yes
Se(1) C(2) C(5) 97.3(1) 1_555 1_555 1_555 yes
Se(1) C(2) C(10) 66.8(1) 1_555 1_555 1_555 yes
Se(1) C(2) H(1) 83.4(2) 1_555 1_555 1_555 no
Se(1) C(2) H(2) 178.6(2) 1_555 1_555 1_555 no
Se(1) C(2) H(3) 136.4(1) 1_555 1_555 1_555 no
Se(1) C(2) H(8) 57.90(7) 1_555 1_555 1_555 no
Se(1) C(2) H(13) 99.20(10) 1_555 1_555 1_565 no
Se(1) C(2) H(14) 134.3(1) 1_555 1_555 1_565 no
O(1) C(2) O(1) 86.9(1) 1_555 1_555 3_565 yes
O(1) C(2) C(1) 70.6(2) 1_555 1_555 1_555 yes
O(1) C(2) C(3) 170.3(3) 1_555 1_555 1_555 yes
O(1) C(2) C(4) 160.0(2) 1_555 1_555 1_555 yes
O(1) C(2) C(5) 130.1(2) 1_555 1_555 1_555 yes
O(1) C(2) C(10) 99.7(2) 1_555 1_555 1_555 yes
O(1) C(2) H(1) 50.5(2) 1_555 1_555 1_555 no
O(1) C(2) H(2) 146.2(2) 1_555 1_555 1_555 no
O(1) C(2) H(3) 168.7(2) 1_555 1_555 1_555 no
O(1) C(2) H(8) 53.49(8) 1_555 1_555 1_555 no
O(1) C(2) H(13) 107.9(1) 1_555 1_555 1_565 no
O(1) C(2) H(14) 121.6(1) 1_555 1_555 1_565 no
O(1) C(2) C(1) 151.4(3) 3_565 1_555 1_555 yes
O(1) C(2) C(3) 85.6(3) 3_565 1_555 1_555 yes
O(1) C(2) C(4) 113.0(2) 3_565 1_555 1_555 yes
O(1) C(2) C(5) 141.5(2) 3_565 1_555 1_555 yes
O(1) C(2) C(10) 163.7(2) 3_565 1_555 1_555 yes
O(1) C(2) H(1) 38.4(2) 3_565 1_555 1_555 no
O(1) C(2) H(2) 61.9(1) 3_565 1_555 1_555 no
O(1) C(2) H(3) 104.4(1) 3_565 1_555 1_555 no
O(1) C(2) H(8) 75.93(9) 3_565 1_555 1_555 no
O(1) C(2) H(13) 82.8(1) 3_565 1_555 1_565 no
O(1) C(2) H(14) 49.19(7) 3_565 1_555 1_565 no
C(1) C(2) C(3) 118.4(4) 1_555 1_555 1_555 yes
C(1) C(2) C(4) 89.9(3) 1_555 1_555 1_555 yes
C(1) C(2) C(5) 59.8(2) 1_555 1_555 1_555 yes
C(1) C(2) C(10) 29.3(2) 1_555 1_555 1_555 yes
C(1) C(2) H(1) 120.9(4) 1_555 1_555 1_555 no
C(1) C(2) H(2) 143.1(3) 1_555 1_555 1_555 no
C(1) C(2) H(3) 98.9(2) 1_555 1_555 1_555 no
C(1) C(2) H(8) 76.4(2) 1_555 1_555 1_555 no
C(1) C(2) H(13) 87.4(2) 1_555 1_555 1_565 no
C(1) C(2) H(14) 129.6(2) 1_555 1_555 1_565 no
C(3) C(2) C(4) 28.5(2) 1_555 1_555 1_555 yes
C(3) C(2) C(5) 58.6(2) 1_555 1_555 1_555 yes
C(3) C(2) C(10) 89.2(3) 1_555 1_555 1_555 yes
C(3) C(2) H(1) 120.7(4) 1_555 1_555 1_555 no
C(3) C(2) H(2) 24.7(2) 1_555 1_555 1_555 no
C(3) C(2) H(3) 19.5(2) 1_555 1_555 1_555 no
C(3) C(2) H(8) 129.9(3) 1_555 1_555 1_555 no
C(3) C(2) H(13) 77.2(2) 1_555 1_555 1_565 no
C(3) C(2) H(14) 56.5(2) 1_555 1_555 1_565 no
C(4) C(2) C(5) 30.1(1) 1_555 1_555 1_555 yes
C(4) C(2) C(10) 60.7(2) 1_555 1_555 1_555 yes
C(4) C(2) H(1) 149.2(3) 1_555 1_555 1_555 no
C(4) C(2) H(2) 53.2(1) 1_555 1_555 1_555 no
C(4) C(2) H(3) 8.9(1) 1_555 1_555 1_555 no
C(4) C(2) H(8) 127.6(2) 1_555 1_555 1_555 no
C(4) C(2) H(13) 74.5(1) 1_555 1_555 1_565 no
C(4) C(2) H(14) 74.1(1) 1_555 1_555 1_565 no
C(5) C(2) C(10) 30.6(1) 1_555 1_555 1_555 yes
C(5) C(2) H(1) 178.7(3) 1_555 1_555 1_555 no
C(5) C(2) H(2) 83.3(1) 1_555 1_555 1_555 no
C(5) C(2) H(3) 39.07(9) 1_555 1_555 1_555 no
C(5) C(2) H(8) 114.9(1) 1_555 1_555 1_555 no
C(5) C(2) H(13) 76.2(1) 1_555 1_555 1_565 no
C(5) C(2) H(14) 95.4(1) 1_555 1_555 1_565 no
C(10) C(2) H(1) 150.1(3) 1_555 1_555 1_555 no
C(10) C(2) H(2) 113.9(2) 1_555 1_555 1_555 no
C(10) C(2) H(3) 69.6(1) 1_555 1_555 1_555 no
C(10) C(2) H(8) 95.9(1) 1_555 1_555 1_555 no
C(10) C(2) H(13) 81.0(1) 1_555 1_555 1_565 no
C(10) C(2) H(14) 115.6(1) 1_555 1_555 1_565 no
H(1) C(2) H(2) 96.0(3) 1_555 1_555 1_555 no
H(1) C(2) H(3) 140.2(3) 1_555 1_555 1_555 no
H(1) C(2) H(8) 66.5(2) 1_555 1_555 1_555 no
H(1) C(2) H(13) 104.9(2) 1_555 1_555 1_565 no
H(1) C(2) H(14) 85.0(2) 1_555 1_555 1_565 no
H(2) C(2) H(3) 44.24(7) 1_555 1_555 1_555 no
H(2) C(2) H(8) 123.0(2) 1_555 1_555 1_555 no
H(2) C(2) H(13) 82.2(1) 1_555 1_555 1_565 no
H(2) C(2) H(14) 46.87(8) 1_555 1_555 1_565 no
H(3) C(2) H(8) 129.4(1) 1_555 1_555 1_555 no
H(3) C(2) H(13) 74.82(8) 1_555 1_555 1_565 no
H(3) C(2) H(14) 68.05(8) 1_555 1_555 1_565 no
H(8) C(2) H(13) 54.82(6) 1_555 1_555 1_565 no
H(8) C(2) H(14) 76.89(8) 1_555 1_555 1_565 no
H(13) C(2) H(14) 42.51(5) 1_565 1_555 1_565 no
C(1) C(3) C(2) 30.1(2) 1_555 1_555 1_555 yes
C(1) C(3) C(4) 90.9(3) 1_555 1_555 1_555 yes
C(1) C(3) C(5) 60.9(1) 1_555 1_555 1_555 yes
C(1) C(3) C(10) 30.2(1) 1_555 1_555 1_555 yes
C(1) C(3) C(19) 103.9(1) 1_555 1_555 1_565 yes
C(1) C(3) H(1) 54.6(1) 1_555 1_555 1_555 no
C(1) C(3) H(2) 148.5(4) 1_555 1_555 1_555 no
C(1) C(3) H(2) 133.8(2) 1_555 1_555 7_565 no
C(1) C(3) H(3) 116.6(2) 1_555 1_555 1_555 no
C(1) C(3) H(3) 138.8(2) 1_555 1_555 7_565 no
C(1) C(3) H(7) 148.1(2) 1_555 1_555 1_565 no
C(1) C(3) H(13) 74.2(1) 1_555 1_555 1_565 no
C(1) C(3) H(14) 111.4(2) 1_555 1_555 1_565 no
C(2) C(3) C(4) 121.0(4) 1_555 1_555 1_555 yes
C(2) C(3) C(5) 91.0(3) 1_555 1_555 1_555 yes
C(2) C(3) C(10) 60.3(2) 1_555 1_555 1_555 yes
C(2) C(3) C(19) 94.1(2) 1_555 1_555 1_565 yes
C(2) C(3) H(1) 24.5(2) 1_555 1_555 1_555 no
C(2) C(3) H(2) 118.4(4) 1_555 1_555 1_555 no
C(2) C(3) H(2) 146.1(3) 1_555 1_555 7_565 no
C(2) C(3) H(3) 146.7(3) 1_555 1_555 1_555 no
C(2) C(3) H(3) 121.6(3) 1_555 1_555 7_565 no
C(2) C(3) H(7) 142.0(3) 1_555 1_555 1_565 no
C(2) C(3) H(13) 77.5(2) 1_555 1_555 1_565 no
C(2) C(3) H(14) 97.3(3) 1_555 1_555 1_565 no
C(4) C(3) C(5) 30.0(2) 1_555 1_555 1_555 yes
C(4) C(3) C(10) 60.7(2) 1_555 1_555 1_555 yes
C(4) C(3) C(19) 106.5(3) 1_555 1_555 1_565 yes
C(4) C(3) H(1) 145.6(3) 1_555 1_555 1_555 no
C(4) C(3) H(2) 120.6(4) 1_555 1_555 1_555 no
C(4) C(3) H(2) 61.2(2) 1_555 1_555 7_565 no
C(4) C(3) H(3) 25.7(2) 1_555 1_555 1_555 no
C(4) C(3) H(3) 103.2(3) 1_555 1_555 7_565 no
C(4) C(3) H(7) 83.6(3) 1_555 1_555 1_565 no
C(4) C(3) H(13) 88.9(2) 1_555 1_555 1_565 no
C(4) C(3) H(14) 112.6(3) 1_555 1_555 1_565 no
C(5) C(3) C(10) 30.7(1) 1_555 1_555 1_555 yes
C(5) C(3) C(19) 112.3(2) 1_555 1_555 1_565 yes
C(5) C(3) H(1) 115.6(2) 1_555 1_555 1_555 no
C(5) C(3) H(2) 150.6(4) 1_555 1_555 1_555 no
C(5) C(3) H(2) 85.3(2) 1_555 1_555 7_565 no
C(5) C(3) H(3) 55.7(1) 1_555 1_555 1_555 no
C(5) C(3) H(3) 124.6(2) 1_555 1_555 7_565 no
C(5) C(3) H(7) 109.5(2) 1_555 1_555 1_565 no
C(5) C(3) H(13) 81.9(1) 1_555 1_555 1_565 no
C(5) C(3) H(14) 121.9(2) 1_555 1_555 1_565 no
C(10) C(3) C(19) 111.0(1) 1_555 1_555 1_565 yes
C(10) C(3) H(1) 84.9(1) 1_555 1_555 1_555 no
C(10) C(3) H(2) 178.7(4) 1_555 1_555 1_555 no
C(10) C(3) H(2) 110.9(2) 1_555 1_555 7_565 no
C(10) C(3) H(3) 86.4(2) 1_555 1_555 1_555 no
C(10) C(3) H(3) 140.1(2) 1_555 1_555 7_565 no
C(10) C(3) H(7) 133.5(2) 1_555 1_555 1_565 no
C(10) C(3) H(13) 76.1(1) 1_555 1_555 1_565 no
C(10) C(3) H(14) 121.2(1) 1_555 1_555 1_565 no
C(19) C(3) H(1) 85.2(1) 1_565 1_555 1_555 no
C(19) C(3) H(2) 69.1(2) 1_565 1_555 1_555 no
C(19) C(3) H(2) 118.5(1) 1_565 1_555 7_565 no
C(19) C(3) H(3) 98.2(2) 1_565 1_555 1_555 no
C(19) C(3) H(3) 108.6(1) 1_565 1_555 7_565 no
C(19) C(3) H(7) 48.95(8) 1_565 1_555 1_565 no
C(19) C(3) H(13) 34.94(7) 1_565 1_555 1_565 no
C(19) C(3) H(14) 10.41(6) 1_565 1_555 1_565 no
H(1) C(3) H(2) 93.9(3) 1_555 1_555 1_555 no
H(1) C(3) H(2) 141.0(2) 1_555 1_555 7_565 no
H(1) C(3) H(3) 171.2(2) 1_555 1_555 1_555 no
H(1) C(3) H(3) 103.4(2) 1_555 1_555 7_565 no
H(1) C(3) H(7) 125.3(2) 1_555 1_555 1_565 no
H(1) C(3) H(13) 82.7(1) 1_555 1_555 1_565 no
H(1) C(3) H(14) 84.5(1) 1_555 1_555 1_565 no
H(2) C(3) H(2) 70.0(2) 1_555 1_555 7_565 no
H(2) C(3) H(3) 94.9(3) 1_555 1_555 1_555 no
H(2) C(3) H(3) 40.1(2) 1_555 1_555 7_565 no
H(2) C(3) H(7) 47.6(2) 1_555 1_555 1_565 no
H(2) C(3) H(13) 104.0(2) 1_555 1_555 1_565 no
H(2) C(3) H(14) 58.9(2) 1_555 1_555 1_565 no
H(2) C(3) H(3) 43.43(7) 7_565 1_555 1_555 no
H(2) C(3) H(3) 42.03(5) 7_565 1_555 7_565 no
H(2) C(3) H(7) 69.56(8) 7_565 1_555 1_565 no
H(2) C(3) H(13) 134.8(1) 7_565 1_555 1_565 no
H(2) C(3) H(14) 113.2(1) 7_565 1_555 1_565 no
H(3) C(3) H(3) 83.3(1) 1_555 1_555 7_565 no
H(3) C(3) H(7) 61.9(1) 1_555 1_555 1_565 no
H(3) C(3) H(13) 95.4(1) 1_555 1_555 1_565 no
H(3) C(3) H(14) 100.3(2) 1_555 1_555 1_565 no
H(3) C(3) H(7) 72.72(8) 7_565 1_555 1_565 no
H(3) C(3) H(13) 143.2(1) 7_565 1_555 1_565 no
H(3) C(3) H(14) 98.6(1) 7_565 1_555 1_565 no
H(7) C(3) H(13) 74.38(8) 1_565 1_555 1_565 no
H(7) C(3) H(14) 44.73(6) 1_565 1_555 1_565 no
H(13) C(3) H(14) 45.22(5) 1_565 1_555 1_565 no
C(1) C(4) C(2) 29.6(1) 1_555 1_555 1_555 yes
C(1) C(4) C(3) 60.1(2) 1_555 1_555 1_555 yes
C(1) C(4) C(5) 61.6(2) 1_555 1_555 1_555 yes
C(1) C(4) C(6) 90.3(2) 1_555 1_555 1_555 yes
C(1) C(4) C(10) 30.7(1) 1_555 1_555 1_555 yes
C(1) C(4) H(1) 38.79(9) 1_555 1_555 1_555 no
C(1) C(4) H(2) 85.0(2) 1_555 1_555 1_555 no
C(1) C(4) H(2) 136.1(2) 1_555 1_555 7_565 no
C(1) C(4) H(3) 178.1(4) 1_555 1_555 1_555 no
C(1) C(4) H(4) 112.0(2) 1_555 1_555 1_555 no
C(1) C(4) H(13) 66.23(10) 1_555 1_555 1_565 no
C(1) C(4) H(14) 84.7(1) 1_555 1_555 1_565 no
C(2) C(4) C(3) 30.5(2) 1_555 1_555 1_555 yes
C(2) C(4) C(5) 91.3(2) 1_555 1_555 1_555 yes
C(2) C(4) C(6) 119.9(2) 1_555 1_555 1_555 yes
C(2) C(4) C(10) 60.3(1) 1_555 1_555 1_555 yes
C(2) C(4) H(1) 9.2(1) 1_555 1_555 1_555 no
C(2) C(4) H(2) 55.3(1) 1_555 1_555 1_555 no
C(2) C(4) H(2) 118.2(2) 1_555 1_555 7_565 no
C(2) C(4) H(3) 148.7(4) 1_555 1_555 1_555 no
C(2) C(4) H(4) 141.6(2) 1_555 1_555 1_555 no
C(2) C(4) H(13) 63.9(1) 1_555 1_555 1_565 no
C(2) C(4) H(14) 63.7(1) 1_555 1_555 1_565 no
C(3) C(4) C(5) 121.8(4) 1_555 1_555 1_555 yes
C(3) C(4) C(6) 150.4(3) 1_555 1_555 1_555 yes
C(3) C(4) C(10) 90.8(3) 1_555 1_555 1_555 yes
C(3) C(4) H(1) 21.3(2) 1_555 1_555 1_555 no
C(3) C(4) H(2) 24.8(2) 1_555 1_555 1_555 no
C(3) C(4) H(2) 95.4(3) 1_555 1_555 7_565 no
C(3) C(4) H(3) 118.2(5) 1_555 1_555 1_555 no
C(3) C(4) H(4) 172.1(3) 1_555 1_555 1_555 no
C(3) C(4) H(13) 68.5(2) 1_555 1_555 1_565 no
C(3) C(4) H(14) 46.3(2) 1_555 1_555 1_565 no
C(5) C(4) C(6) 28.7(2) 1_555 1_555 1_555 yes
C(5) C(4) C(10) 31.0(2) 1_555 1_555 1_555 yes
C(5) C(4) H(1) 100.4(2) 1_555 1_555 1_555 no
C(5) C(4) H(2) 146.6(3) 1_555 1_555 1_555 no
C(5) C(4) H(2) 126.7(3) 1_555 1_555 7_565 no
C(5) C(4) H(3) 120.0(4) 1_555 1_555 1_555 no
C(5) C(4) H(4) 50.4(2) 1_555 1_555 1_555 no
C(5) C(4) H(13) 89.7(2) 1_555 1_555 1_565 no
C(5) C(4) H(14) 128.6(2) 1_555 1_555 1_565 no
C(6) C(4) C(10) 59.6(2) 1_555 1_555 1_555 yes
C(6) C(4) H(1) 129.1(2) 1_555 1_555 1_555 no
C(6) C(4) H(2) 175.1(2) 1_555 1_555 1_555 no
C(6) C(4) H(2) 106.6(2) 1_555 1_555 7_565 no
C(6) C(4) H(3) 91.4(3) 1_555 1_555 1_555 no
C(6) C(4) H(4) 21.7(1) 1_555 1_555 1_555 no
C(6) C(4) H(13) 102.4(1) 1_555 1_555 1_565 no
C(6) C(4) H(14) 139.5(2) 1_555 1_555 1_565 no
C(10) C(4) H(1) 69.5(1) 1_555 1_555 1_555 no
C(10) C(4) H(2) 115.6(2) 1_555 1_555 1_555 no
C(10) C(4) H(2) 140.4(2) 1_555 1_555 7_565 no
C(10) C(4) H(3) 151.0(4) 1_555 1_555 1_555 no
C(10) C(4) H(4) 81.3(2) 1_555 1_555 1_555 no
C(10) C(4) H(13) 76.0(1) 1_555 1_555 1_565 no
C(10) C(4) H(14) 107.8(1) 1_555 1_555 1_565 no
H(1) C(4) H(2) 46.17(9) 1_555 1_555 1_555 no
H(1) C(4) H(2) 111.5(1) 1_555 1_555 7_565 no
H(1) C(4) H(3) 139.5(4) 1_555 1_555 1_555 no
H(1) C(4) H(4) 150.8(2) 1_555 1_555 1_555 no
H(1) C(4) H(13) 64.77(7) 1_555 1_555 1_565 no
H(1) C(4) H(14) 57.88(8) 1_555 1_555 1_565 no
H(2) C(4) H(2) 76.1(1) 1_555 1_555 7_565 no
H(2) C(4) H(3) 93.4(3) 1_555 1_555 1_555 no
H(2) C(4) H(4) 163.0(2) 1_555 1_555 1_555 no
H(2) C(4) H(13) 76.9(1) 1_555 1_555 1_565 no
H(2) C(4) H(14) 41.45(8) 1_555 1_555 1_565 no
H(2) C(4) H(3) 44.0(2) 7_565 1_555 1_555 no
H(2) C(4) H(4) 90.0(1) 7_565 1_555 1_555 no
H(2) C(4) H(13) 142.1(2) 7_565 1_555 1_565 no
H(2) C(4) H(14) 104.6(1) 7_565 1_555 1_565 no
H(3) C(4) H(4) 69.7(3) 1_555 1_555 1_555 no
H(3) C(4) H(13) 112.5(3) 1_555 1_555 1_565 no
H(3) C(4) H(14) 93.4(3) 1_555 1_555 1_565 no
H(4) C(4) H(13) 110.2(1) 1_555 1_555 1_565 no
H(4) C(4) H(14) 137.4(1) 1_555 1_555 1_565 no
H(13) C(4) H(14) 39.49(5) 1_565 1_555 1_565 no
C(1) C(5) C(2) 29.0(1) 1_555 1_555 1_555 yes
C(1) C(5) C(3) 59.4(2) 1_555 1_555 1_555 yes
C(1) C(5) C(4) 87.6(3) 1_555 1_555 1_555 yes
C(1) C(5) C(6) 149.7(3) 1_555 1_555 1_555 yes
C(1) C(5) C(7) 120.9(2) 1_555 1_555 1_555 yes
C(1) C(5) C(8) 91.1(2) 1_555 1_555 1_555 yes
C(1) C(5) C(9) 61.6(1) 1_555 1_555 1_555 yes
C(1) C(5) C(10) 30.9(2) 1_555 1_555 1_555 yes
C(1) C(5) H(2) 67.9(1) 1_555 1_555 1_555 no
C(1) C(5) H(3) 111.7(2) 1_555 1_555 1_555 no
C(1) C(5) H(4) 174.3(2) 1_555 1_555 1_555 no
C(1) C(5) H(5) 129.9(2) 1_555 1_555 1_555 no
C(1) C(5) H(7) 53.2(1) 1_555 1_555 1_555 no
C(1) C(5) H(11) 90.9(1) 1_555 1_555 6_555 no
C(2) C(5) C(3) 30.4(1) 1_555 1_555 1_555 yes
C(2) C(5) C(4) 58.6(2) 1_555 1_555 1_555 yes
C(2) C(5) C(6) 178.4(3) 1_555 1_555 1_555 yes
C(2) C(5) C(7) 149.9(2) 1_555 1_555 1_555 yes
C(2) C(5) C(8) 120.1(2) 1_555 1_555 1_555 yes
C(2) C(5) C(9) 90.6(2) 1_555 1_555 1_555 yes
C(2) C(5) C(10) 59.9(2) 1_555 1_555 1_555 yes
C(2) C(5) H(2) 38.83(10) 1_555 1_555 1_555 no
C(2) C(5) H(3) 82.7(2) 1_555 1_555 1_555 no
C(2) C(5) H(4) 156.7(2) 1_555 1_555 1_555 no
C(2) C(5) H(5) 158.9(2) 1_555 1_555 1_555 no
C(2) C(5) H(7) 82.2(1) 1_555 1_555 1_555 no
C(2) C(5) H(11) 102.5(1) 1_555 1_555 6_555 no
C(3) C(5) C(4) 28.2(2) 1_555 1_555 1_555 yes
C(3) C(5) C(6) 150.9(3) 1_555 1_555 1_555 yes
C(3) C(5) C(7) 179.2(2) 1_555 1_555 1_555 yes
C(3) C(5) C(8) 150.5(2) 1_555 1_555 1_555 yes
C(3) C(5) C(9) 121.0(2) 1_555 1_555 1_555 yes
C(3) C(5) C(10) 90.2(2) 1_555 1_555 1_555 yes
C(3) C(5) H(2) 8.5(1) 1_555 1_555 1_555 no
C(3) C(5) H(3) 52.3(1) 1_555 1_555 1_555 no
C(3) C(5) H(4) 126.4(2) 1_555 1_555 1_555 no
C(3) C(5) H(5) 170.7(2) 1_555 1_555 1_555 no
C(3) C(5) H(7) 112.6(2) 1_555 1_555 1_555 no
C(3) C(5) H(11) 110.8(1) 1_555 1_555 6_555 no
C(4) C(5) C(6) 122.7(4) 1_555 1_555 1_555 yes
C(4) C(5) C(7) 151.5(3) 1_555 1_555 1_555 yes
C(4) C(5) C(8) 178.7(3) 1_555 1_555 1_555 yes
C(4) C(5) C(9) 149.2(3) 1_555 1_555 1_555 yes
C(4) C(5) C(10) 118.5(3) 1_555 1_555 1_555 yes
C(4) C(5) H(2) 19.8(2) 1_555 1_555 1_555 no
C(4) C(5) H(3) 24.1(2) 1_555 1_555 1_555 no
C(4) C(5) H(4) 98.1(3) 1_555 1_555 1_555 no
C(4) C(5) H(5) 142.5(3) 1_555 1_555 1_555 no
C(4) C(5) H(7) 140.9(3) 1_555 1_555 1_555 no
C(4) C(5) H(11) 113.0(2) 1_555 1_555 6_555 no
C(6) C(5) C(7) 28.8(2) 1_555 1_555 1_555 yes
C(6) C(5) C(8) 58.6(3) 1_555 1_555 1_555 yes
C(6) C(5) C(9) 88.1(3) 1_555 1_555 1_555 yes
C(6) C(5) C(10) 118.8(4) 1_555 1_555 1_555 yes
C(6) C(5) H(2) 142.5(3) 1_555 1_555 1_555 no
C(6) C(5) H(3) 98.6(3) 1_555 1_555 1_555 no
C(6) C(5) H(4) 24.6(2) 1_555 1_555 1_555 no
C(6) C(5) H(5) 19.8(2) 1_555 1_555 1_555 no
C(6) C(5) H(7) 96.5(3) 1_555 1_555 1_555 no
C(6) C(5) H(11) 78.0(2) 1_555 1_555 6_555 no
C(7) C(5) C(8) 29.8(1) 1_555 1_555 1_555 yes
C(7) C(5) C(9) 59.3(2) 1_555 1_555 1_555 yes
C(7) C(5) C(10) 90.0(3) 1_555 1_555 1_555 yes
C(7) C(5) H(2) 171.3(2) 1_555 1_555 1_555 no
C(7) C(5) H(3) 127.5(2) 1_555 1_555 1_555 no
C(7) C(5) H(4) 53.4(2) 1_555 1_555 1_555 no
C(7) C(5) H(5) 9.0(1) 1_555 1_555 1_555 no
C(7) C(5) H(7) 67.6(2) 1_555 1_555 1_555 no
C(7) C(5) H(11) 70.0(1) 1_555 1_555 6_555 no
C(8) C(5) C(9) 29.5(1) 1_555 1_555 1_555 yes
C(8) C(5) C(10) 60.2(2) 1_555 1_555 1_555 yes
C(8) C(5) H(2) 159.0(1) 1_555 1_555 1_555 no
C(8) C(5) H(3) 157.2(2) 1_555 1_555 1_555 no
C(8) C(5) H(4) 83.2(2) 1_555 1_555 1_555 no
C(8) C(5) H(5) 38.75(10) 1_555 1_555 1_555 no
C(8) C(5) H(7) 37.87(9) 1_555 1_555 1_555 no
C(8) C(5) H(11) 66.6(1) 1_555 1_555 6_555 no
C(9) C(5) C(10) 30.7(2) 1_555 1_555 1_555 yes
C(9) C(5) H(2) 129.4(2) 1_555 1_555 1_555 no
C(9) C(5) H(3) 173.2(2) 1_555 1_555 1_555 no
C(9) C(5) H(4) 112.7(2) 1_555 1_555 1_555 no
C(9) C(5) H(5) 68.3(1) 1_555 1_555 1_555 no
C(9) C(5) H(7) 8.36(9) 1_555 1_555 1_555 no
C(9) C(5) H(11) 70.0(1) 1_555 1_555 6_555 no
C(10) C(5) H(2) 98.7(2) 1_555 1_555 1_555 no
C(10) C(5) H(3) 142.5(3) 1_555 1_555 1_555 no
C(10) C(5) H(4) 143.4(3) 1_555 1_555 1_555 no
C(10) C(5) H(5) 99.0(3) 1_555 1_555 1_555 no
C(10) C(5) H(7) 22.4(2) 1_555 1_555 1_555 no
C(10) C(5) H(11) 78.9(2) 1_555 1_555 6_555 no
H(2) C(5) H(3) 43.84(8) 1_555 1_555 1_555 no
H(2) C(5) H(4) 117.9(2) 1_555 1_555 1_555 no
H(2) C(5) H(5) 162.3(1) 1_555 1_555 1_555 no
H(2) C(5) H(7) 121.1(1) 1_555 1_555 1_555 no
H(2) C(5) H(11) 112.4(1) 1_555 1_555 6_555 no
H(3) C(5) H(4) 74.1(1) 1_555 1_555 1_555 no
H(3) C(5) H(5) 118.5(1) 1_555 1_555 1_555 no
H(3) C(5) H(7) 164.9(2) 1_555 1_555 1_555 no
H(3) C(5) H(11) 110.5(1) 1_555 1_555 6_555 no
H(4) C(5) H(5) 44.41(8) 1_555 1_555 1_555 no
H(4) C(5) H(7) 121.0(2) 1_555 1_555 1_555 no
H(4) C(5) H(11) 86.8(1) 1_555 1_555 6_555 no
H(5) C(5) H(7) 76.63(9) 1_555 1_555 1_555 no
H(5) C(5) H(11) 72.00(9) 1_555 1_555 6_555 no
H(7) C(5) H(11) 72.04(8) 1_555 1_555 6_555 no
C(4) C(6) C(5) 28.6(2) 1_555 1_555 1_555 yes
C(4) C(6) C(7) 149.4(3) 1_555 1_555 1_555 yes
C(4) C(6) C(8) 119.7(2) 1_555 1_555 1_555 yes
C(4) C(6) C(9) 90.0(2) 1_555 1_555 1_555 yes
C(4) C(6) C(10) 59.4(2) 1_555 1_555 1_555 yes
C(4) C(6) H(3) 21.41(10) 1_555 1_555 1_555 no
C(4) C(6) H(4) 90.3(4) 1_555 1_555 1_555 no
C(4) C(6) H(5) 175.0(2) 1_555 1_555 1_555 no
C(4) C(6) H(6) 128.6(2) 1_555 1_555 1_555 no
C(4) C(6) H(11) 84.6(1) 1_555 1_555 6_555 no
C(5) C(6) C(7) 120.8(4) 1_555 1_555 1_555 yes
C(5) C(6) C(8) 91.1(3) 1_555 1_555 1_555 yes
C(5) C(6) C(9) 61.3(2) 1_555 1_555 1_555 yes
C(5) C(6) C(10) 30.8(2) 1_555 1_555 1_555 yes
C(5) C(6) H(3) 50.0(2) 1_555 1_555 1_555 no
C(5) C(6) H(4) 118.9(5) 1_555 1_555 1_555 no
C(5) C(6) H(5) 146.4(3) 1_555 1_555 1_555 no
C(5) C(6) H(6) 100.0(3) 1_555 1_555 1_555 no
C(5) C(6) H(11) 73.4(2) 1_555 1_555 6_555 no
C(7) C(6) C(8) 29.7(2) 1_555 1_555 1_555 yes
C(7) C(6) C(9) 59.4(2) 1_555 1_555 1_555 yes
C(7) C(6) C(10) 90.0(3) 1_555 1_555 1_555 yes
C(7) C(6) H(3) 170.8(3) 1_555 1_555 1_555 no
C(7) C(6) H(4) 120.3(5) 1_555 1_555 1_555 no
C(7) C(6) H(5) 25.6(2) 1_555 1_555 1_555 no
C(7) C(6) H(6) 20.8(2) 1_555 1_555 1_555 no
C(7) C(6) H(11) 82.3(3) 1_555 1_555 6_555 no
C(8) C(6) C(9) 29.8(1) 1_555 1_555 1_555 yes
C(8) C(6) C(10) 60.3(2) 1_555 1_555 1_555 yes
C(8) C(6) H(3) 141.1(2) 1_555 1_555 1_555 no
C(8) C(6) H(4) 150.0(4) 1_555 1_555 1_555 no
C(8) C(6) H(5) 55.3(2) 1_555 1_555 1_555 no
C(8) C(6) H(6) 8.89(10) 1_555 1_555 1_555 no
C(8) C(6) H(11) 71.0(1) 1_555 1_555 6_555 no
C(9) C(6) C(10) 30.6(1) 1_555 1_555 1_555 yes
C(9) C(6) H(3) 111.4(2) 1_555 1_555 1_555 no
C(9) C(6) H(4) 179.1(3) 1_555 1_555 1_555 no
C(9) C(6) H(5) 85.0(2) 1_555 1_555 1_555 no
C(9) C(6) H(6) 38.7(1) 1_555 1_555 1_555 no
C(9) C(6) H(11) 64.8(1) 1_555 1_555 6_555 no
C(10) C(6) H(3) 80.8(2) 1_555 1_555 1_555 no
C(10) C(6) H(4) 149.7(4) 1_555 1_555 1_555 no
C(10) C(6) H(5) 115.6(2) 1_555 1_555 1_555 no
C(10) C(6) H(6) 69.2(1) 1_555 1_555 1_555 no
C(10) C(6) H(11) 65.6(1) 1_555 1_555 6_555 no
H(3) C(6) H(4) 68.9(3) 1_555 1_555 1_555 no
H(3) C(6) H(5) 163.6(2) 1_555 1_555 1_555 no
H(3) C(6) H(6) 150.0(1) 1_555 1_555 1_555 no
H(3) C(6) H(11) 93.4(1) 1_555 1_555 6_555 no
H(4) C(6) H(5) 94.7(3) 1_555 1_555 1_555 no
H(4) C(6) H(6) 141.1(4) 1_555 1_555 1_555 no
H(4) C(6) H(11) 114.3(3) 1_555 1_555 6_555 no
H(5) C(6) H(6) 46.4(1) 1_555 1_555 1_555 no
H(5) C(6) H(11) 93.2(2) 1_555 1_555 6_555 no
H(6) C(6) H(11) 73.75(10) 1_555 1_555 6_555 no
C(5) C(7) C(6) 30.4(2) 1_555 1_555 1_555 yes
C(5) C(7) C(8) 91.2(3) 1_555 1_555 1_555 yes
C(5) C(7) C(9) 61.2(2) 1_555 1_555 1_555 yes
C(5) C(7) C(10) 30.8(1) 1_555 1_555 1_555 yes
C(5) C(7) H(4) 55.2(2) 1_555 1_555 1_555 no
C(5) C(7) H(5) 148.6(5) 1_555 1_555 1_555 no
C(5) C(7) H(6) 115.5(2) 1_555 1_555 1_555 no
C(5) C(7) H(7) 69.9(1) 1_555 1_555 1_555 no
C(5) C(7) H(9) 161.2(2) 1_555 1_555 5_545 no
C(5) C(7) H(11) 61.7(1) 1_555 1_555 6_555 no
C(6) C(7) C(8) 121.6(4) 1_555 1_555 1_555 yes
C(6) C(7) C(9) 91.6(3) 1_555 1_555 1_555 yes
C(6) C(7) C(10) 61.2(2) 1_555 1_555 1_555 yes
C(6) C(7) H(4) 24.8(2) 1_555 1_555 1_555 no
C(6) C(7) H(5) 118.2(5) 1_555 1_555 1_555 no
C(6) C(7) H(6) 145.9(3) 1_555 1_555 1_555 no
C(6) C(7) H(7) 100.3(3) 1_555 1_555 1_555 no
C(6) C(7) H(9) 163.9(3) 1_555 1_555 5_545 no
C(6) C(7) H(11) 71.4(3) 1_555 1_555 6_555 no
C(8) C(7) C(9) 30.1(2) 1_555 1_555 1_555 yes
C(8) C(7) C(10) 60.5(2) 1_555 1_555 1_555 yes
C(8) C(7) H(4) 146.4(4) 1_555 1_555 1_555 no
C(8) C(7) H(5) 120.2(6) 1_555 1_555 1_555 no
C(8) C(7) H(6) 24.2(2) 1_555 1_555 1_555 no
C(8) C(7) H(7) 21.4(2) 1_555 1_555 1_555 no
C(8) C(7) H(9) 72.1(3) 1_555 1_555 5_545 no
C(8) C(7) H(11) 79.7(2) 1_555 1_555 6_555 no
C(9) C(7) C(10) 30.4(1) 1_555 1_555 1_555 yes
C(9) C(7) H(4) 116.4(2) 1_555 1_555 1_555 no
C(9) C(7) H(5) 150.3(5) 1_555 1_555 1_555 no
C(9) C(7) H(6) 54.3(1) 1_555 1_555 1_555 no
C(9) C(7) H(7) 8.7(1) 1_555 1_555 1_555 no
C(9) C(7) H(9) 101.9(2) 1_555 1_555 5_545 no
C(9) C(7) H(11) 67.2(1) 1_555 1_555 6_555 no
C(10) C(7) H(4) 86.0(2) 1_555 1_555 1_555 no
C(10) C(7) H(5) 179.3(5) 1_555 1_555 1_555 no
C(10) C(7) H(6) 84.7(2) 1_555 1_555 1_555 no
C(10) C(7) H(7) 39.09(9) 1_555 1_555 1_555 no
C(10) C(7) H(9) 131.9(2) 1_555 1_555 5_545 no
C(10) C(7) H(11) 60.0(1) 1_555 1_555 6_555 no
H(4) C(7) H(5) 93.4(4) 1_555 1_555 1_555 no
H(4) C(7) H(6) 170.6(2) 1_555 1_555 1_555 no
H(4) C(7) H(7) 125.1(2) 1_555 1_555 1_555 no
H(4) C(7) H(9) 140.7(2) 1_555 1_555 5_545 no
H(4) C(7) H(11) 82.6(2) 1_555 1_555 6_555 no
H(5) C(7) H(6) 95.9(4) 1_555 1_555 1_555 no
H(5) C(7) H(7) 141.6(5) 1_555 1_555 1_555 no
H(5) C(7) H(9) 48.7(3) 1_555 1_555 5_545 no
H(5) C(7) H(11) 119.7(3) 1_555 1_555 6_555 no
H(6) C(7) H(7) 45.63(8) 1_555 1_555 1_555 no
H(6) C(7) H(9) 48.2(1) 1_555 1_555 5_545 no
H(6) C(7) H(11) 91.7(2) 1_555 1_555 6_555 no
H(7) C(7) H(9) 93.3(2) 1_555 1_555 5_545 no
H(7) C(7) H(11) 70.58(8) 1_555 1_555 6_555 no
H(9) C(7) H(11) 105.5(1) 5_545 1_555 6_555 no
C(5) C(8) C(6) 30.3(1) 1_555 1_555 1_555 yes
C(5) C(8) C(7) 59.0(3) 1_555 1_555 1_555 yes
C(5) C(8) C(9) 60.6(2) 1_555 1_555 1_555 yes
C(5) C(8) C(10) 30.7(1) 1_555 1_555 1_555 yes
C(5) C(8) H(3) 132.8(1) 1_555 1_555 1_545 no
C(5) C(8) H(4) 38.98(9) 1_555 1_555 1_555 no
C(5) C(8) H(5) 83.3(2) 1_555 1_555 1_555 no
C(5) C(8) H(6) 179.3(3) 1_555 1_555 1_555 no
C(5) C(8) H(7) 85.3(1) 1_555 1_555 1_555 no
C(5) C(8) H(9) 141.7(2) 1_555 1_555 5_545 no
C(5) C(8) H(11) 57.2(1) 1_555 1_555 6_555 no
C(5) C(8) H(12) 90.5(1) 1_555 1_555 6_555 no
C(6) C(8) C(7) 28.7(2) 1_555 1_555 1_555 yes
C(6) C(8) C(9) 90.9(3) 1_555 1_555 1_555 yes
C(6) C(8) C(10) 61.0(2) 1_555 1_555 1_555 yes
C(6) C(8) H(3) 148.7(2) 1_555 1_555 1_545 no
C(6) C(8) H(4) 8.7(1) 1_555 1_555 1_555 no
C(6) C(8) H(5) 53.0(1) 1_555 1_555 1_555 no
C(6) C(8) H(6) 149.2(3) 1_555 1_555 1_555 no
C(6) C(8) H(7) 115.7(2) 1_555 1_555 1_555 no
C(6) C(8) H(9) 112.0(2) 1_555 1_555 5_545 no
C(6) C(8) H(11) 62.1(1) 1_555 1_555 6_555 no
C(6) C(8) H(12) 102.8(2) 1_555 1_555 6_555 no
C(7) C(8) C(9) 119.6(4) 1_555 1_555 1_555 yes
C(7) C(8) C(10) 89.7(3) 1_555 1_555 1_555 yes
C(7) C(8) H(3) 143.3(3) 1_555 1_555 1_545 no
C(7) C(8) H(4) 20.0(2) 1_555 1_555 1_555 no
C(7) C(8) H(5) 24.3(2) 1_555 1_555 1_555 no
C(7) C(8) H(6) 120.5(4) 1_555 1_555 1_555 no
C(7) C(8) H(7) 144.3(4) 1_555 1_555 1_555 no
C(7) C(8) H(9) 83.7(3) 1_555 1_555 5_545 no
C(7) C(8) H(11) 74.0(3) 1_555 1_555 6_555 no
C(7) C(8) H(12) 111.8(3) 1_555 1_555 6_555 no
C(9) C(8) C(10) 29.9(2) 1_555 1_555 1_555 yes
C(9) C(8) H(3) 82.4(2) 1_555 1_555 1_545 no
C(9) C(8) H(4) 99.6(3) 1_555 1_555 1_555 no
C(9) C(8) H(5) 143.9(3) 1_555 1_555 1_555 no
C(9) C(8) H(6) 119.9(4) 1_555 1_555 1_555 no
C(9) C(8) H(7) 24.8(2) 1_555 1_555 1_555 no
C(9) C(8) H(9) 155.5(3) 1_555 1_555 5_545 no
C(9) C(8) H(11) 74.9(2) 1_555 1_555 6_555 no
C(9) C(8) H(12) 69.0(2) 1_555 1_555 6_555 no
C(10) C(8) H(3) 108.2(1) 1_555 1_555 1_545 no
C(10) C(8) H(4) 69.7(1) 1_555 1_555 1_555 no
C(10) C(8) H(5) 114.0(2) 1_555 1_555 1_555 no
C(10) C(8) H(6) 149.8(3) 1_555 1_555 1_555 no
C(10) C(8) H(7) 54.6(1) 1_555 1_555 1_555 no
C(10) C(8) H(9) 169.2(2) 1_555 1_555 5_545 no
C(10) C(8) H(11) 62.4(1) 1_555 1_555 6_555 no
C(10) C(8) H(12) 78.1(1) 1_555 1_555 6_555 no
H(3) C(8) H(4) 149.9(1) 1_545 1_555 1_555 no
H(3) C(8) H(5) 127.2(2) 1_545 1_555 1_555 no
H(3) C(8) H(6) 48.0(2) 1_545 1_555 1_555 no
H(3) C(8) H(7) 61.4(1) 1_545 1_555 1_555 no
H(3) C(8) H(9) 82.05(10) 1_545 1_555 5_545 no
H(3) C(8) H(11) 142.6(1) 1_545 1_555 6_555 no
H(3) C(8) H(12) 103.2(1) 1_545 1_555 6_555 no
H(4) C(8) H(5) 44.33(9) 1_555 1_555 1_555 no
H(4) C(8) H(6) 140.5(3) 1_555 1_555 1_555 no
H(4) C(8) H(7) 124.3(2) 1_555 1_555 1_555 no
H(4) C(8) H(9) 103.4(1) 1_555 1_555 5_545 no
H(4) C(8) H(11) 64.74(9) 1_555 1_555 6_555 no
H(4) C(8) H(12) 105.5(1) 1_555 1_555 6_555 no
H(5) C(8) H(6) 96.2(2) 1_555 1_555 1_555 no
H(5) C(8) H(7) 168.6(2) 1_555 1_555 1_555 no
H(5) C(8) H(9) 59.68(9) 1_555 1_555 5_545 no
H(5) C(8) H(11) 86.5(1) 1_555 1_555 6_555 no
H(5) C(8) H(12) 115.0(1) 1_555 1_555 6_555 no
H(6) C(8) H(7) 95.2(3) 1_555 1_555 1_555 no
H(6) C(8) H(9) 37.7(2) 1_555 1_555 5_545 no
H(6) C(8) H(11) 122.3(3) 1_555 1_555 6_555 no
H(6) C(8) H(12) 89.2(2) 1_555 1_555 6_555 no
H(7) C(8) H(9) 131.6(2) 1_555 1_555 5_545 no
H(7) C(8) H(11) 87.9(1) 1_555 1_555 6_555 no
H(7) C(8) H(12) 65.6(1) 1_555 1_555 6_555 no
H(9) C(8) H(11) 107.4(1) 5_545 1_555 6_555 no
H(9) C(8) H(12) 96.4(1) 5_545 1_555 6_555 no
H(11) C(8) H(12) 40.84(5) 6_555 1_555 6_555 no
Se(1) C(9) C(1) 37.35(9) 1_555 1_555 1_555 yes
Se(1) C(9) C(5) 96.4(2) 1_555 1_555 1_555 yes
Se(1) C(9) C(6) 126.9(2) 1_555 1_555 1_555 yes
Se(1) C(9) C(7) 155.8(2) 1_555 1_555 1_555 yes
Se(1) C(9) C(8) 173.4(3) 1_555 1_555 1_555 yes
Se(1) C(9) C(10) 65.3(2) 1_555 1_555 1_555 yes
Se(1) C(9) H(5) 164.3(1) 1_555 1_555 1_555 no
Se(1) C(9) H(6) 149.1(2) 1_555 1_555 1_555 no
Se(1) C(9) H(7) 54.3(2) 1_555 1_555 1_555 no
Se(1) C(9) H(11) 105.7(1) 1_555 1_555 6_555 no
Se(1) C(9) H(12) 92.87(8) 1_555 1_555 6_555 no
Se(1) C(9) H(14) 49.55(5) 1_555 1_555 1_555 no
C(1) C(9) C(5) 59.0(1) 1_555 1_555 1_555 yes
C(1) C(9) C(6) 89.6(2) 1_555 1_555 1_555 yes
C(1) C(9) C(7) 118.6(2) 1_555 1_555 1_555 yes
C(1) C(9) C(8) 149.0(3) 1_555 1_555 1_555 yes
C(1) C(9) C(10) 27.9(2) 1_555 1_555 1_555 yes
C(1) C(9) H(5) 127.2(2) 1_555 1_555 1_555 no
C(1) C(9) H(6) 173.5(2) 1_555 1_555 1_555 no
C(1) C(9) H(7) 91.6(2) 1_555 1_555 1_555 no
C(1) C(9) H(11) 85.0(1) 1_555 1_555 6_555 no
C(1) C(9) H(12) 98.8(1) 1_555 1_555 6_555 no
C(1) C(9) H(14) 86.1(1) 1_555 1_555 1_555 no
C(5) C(9) C(6) 30.6(1) 1_555 1_555 1_555 yes
C(5) C(9) C(7) 59.6(2) 1_555 1_555 1_555 yes
C(5) C(9) C(8) 89.9(3) 1_555 1_555 1_555 yes
C(5) C(9) C(10) 31.1(2) 1_555 1_555 1_555 yes
C(5) C(9) H(5) 68.1(1) 1_555 1_555 1_555 no
C(5) C(9) H(6) 114.5(2) 1_555 1_555 1_555 no
C(5) C(9) H(7) 150.6(3) 1_555 1_555 1_555 no
C(5) C(9) H(11) 61.1(1) 1_555 1_555 6_555 no
C(5) C(9) H(12) 103.1(1) 1_555 1_555 6_555 no
C(5) C(9) H(14) 144.4(2) 1_555 1_555 1_555 no
C(6) C(9) C(7) 29.0(1) 1_555 1_555 1_555 yes
C(6) C(9) C(8) 59.3(2) 1_555 1_555 1_555 yes
C(6) C(9) C(10) 61.7(2) 1_555 1_555 1_555 yes
C(6) C(9) H(5) 37.5(1) 1_555 1_555 1_555 no
C(6) C(9) H(6) 83.9(2) 1_555 1_555 1_555 no
C(6) C(9) H(7) 178.8(3) 1_555 1_555 1_555 no
C(6) C(9) H(11) 59.4(1) 1_555 1_555 6_555 no
C(6) C(9) H(12) 100.2(1) 1_555 1_555 6_555 no
C(6) C(9) H(14) 171.5(2) 1_555 1_555 1_555 no
C(7) C(9) C(8) 30.3(2) 1_555 1_555 1_555 yes
C(7) C(9) C(10) 90.7(3) 1_555 1_555 1_555 yes
C(7) C(9) H(5) 8.6(1) 1_555 1_555 1_555 no
C(7) C(9) H(6) 54.9(2) 1_555 1_555 1_555 no
C(7) C(9) H(7) 149.8(3) 1_555 1_555 1_555 no
C(7) C(9) H(11) 66.3(1) 1_555 1_555 6_555 no
C(7) C(9) H(12) 94.9(1) 1_555 1_555 6_555 no
C(7) C(9) H(14) 154.4(2) 1_555 1_555 1_555 no
C(8) C(9) C(10) 121.0(3) 1_555 1_555 1_555 yes
C(8) C(9) H(5) 21.8(2) 1_555 1_555 1_555 no
C(8) C(9) H(6) 24.6(2) 1_555 1_555 1_555 no
C(8) C(9) H(7) 119.5(4) 1_555 1_555 1_555 no
C(8) C(9) H(11) 79.1(2) 1_555 1_555 6_555 no
C(8) C(9) H(12) 87.6(2) 1_555 1_555 6_555 no
C(8) C(9) H(14) 124.7(3) 1_555 1_555 1_555 no
C(10) C(9) H(5) 99.2(2) 1_555 1_555 1_555 no
C(10) C(9) H(6) 145.6(3) 1_555 1_555 1_555 no
C(10) C(9) H(7) 119.5(3) 1_555 1_555 1_555 no
C(10) C(9) H(11) 71.4(2) 1_555 1_555 6_555 no
C(10) C(9) H(12) 102.3(2) 1_555 1_555 6_555 no
C(10) C(9) H(14) 113.8(2) 1_555 1_555 1_555 no
H(5) C(9) H(6) 46.38(7) 1_555 1_555 1_555 no
H(5) C(9) H(7) 141.3(3) 1_555 1_555 1_555 no
H(5) C(9) H(11) 69.52(7) 1_555 1_555 6_555 no
H(5) C(9) H(12) 92.94(9) 1_555 1_555 6_555 no
H(5) C(9) H(14) 146.1(1) 1_555 1_555 1_555 no
H(6) C(9) H(7) 94.9(3) 1_555 1_555 1_555 no
H(6) C(9) H(11) 91.5(1) 1_555 1_555 6_555 no
H(6) C(9) H(12) 82.1(1) 1_555 1_555 6_555 no
H(6) C(9) H(14) 100.3(1) 1_555 1_555 1_555 no
H(7) C(9) H(11) 121.1(2) 1_555 1_555 6_555 no
H(7) C(9) H(12) 80.0(2) 1_555 1_555 6_555 no
H(7) C(9) H(14) 9.4(1) 1_555 1_555 1_555 no
H(11) C(9) H(12) 43.14(4) 6_555 1_555 6_555 no
H(11) C(9) H(14) 112.90(10) 6_555 1_555 1_555 no
H(12) C(9) H(14) 73.31(7) 6_555 1_555 1_555 no
Se(1) C(10) C(1) 35.3(2) 1_555 1_555 1_555 yes
Se(1) C(10) C(2) 63.5(1) 1_555 1_555 1_555 yes
Se(1) C(10) C(3) 94.0(1) 1_555 1_555 1_555 yes
Se(1) C(10) C(4) 122.5(2) 1_555 1_555 1_555 yes
Se(1) C(10) C(5) 153.0(3) 1_555 1_555 1_555 yes
Se(1) C(10) C(6) 175.7(2) 1_555 1_555 1_555 yes
Se(1) C(10) C(7) 147.6(2) 1_555 1_555 1_555 yes
Se(1) C(10) C(8) 117.8(2) 1_555 1_555 1_555 yes
Se(1) C(10) C(9) 88.7(2) 1_555 1_555 1_555 yes
Se(1) C(10) H(1) 54.71(6) 1_555 1_555 1_555 no
Se(1) C(10) H(3) 130.7(1) 1_555 1_555 1_555 no
Se(1) C(10) H(4) 174.4(1) 1_555 1_555 1_555 no
Se(1) C(10) H(6) 109.2(1) 1_555 1_555 1_555 no
Se(1) C(10) H(7) 64.41(8) 1_555 1_555 1_555 no
Se(1) C(10) H(11) 117.37(10) 1_555 1_555 6_555 no
C(1) C(10) C(2) 28.2(2) 1_555 1_555 1_555 yes
C(1) C(10) C(3) 58.7(2) 1_555 1_555 1_555 yes
C(1) C(10) C(4) 87.2(2) 1_555 1_555 1_555 yes
C(1) C(10) C(5) 117.8(3) 1_555 1_555 1_555 yes
C(1) C(10) C(6) 148.2(3) 1_555 1_555 1_555 yes
C(1) C(10) C(7) 177.0(3) 1_555 1_555 1_555 yes
C(1) C(10) C(8) 153.1(3) 1_555 1_555 1_555 yes
C(1) C(10) C(9) 124.0(3) 1_555 1_555 1_555 yes
C(1) C(10) H(1) 19.4(2) 1_555 1_555 1_555 no
C(1) C(10) H(3) 95.4(2) 1_555 1_555 1_555 no
C(1) C(10) H(4) 139.6(2) 1_555 1_555 1_555 no
C(1) C(10) H(6) 144.5(2) 1_555 1_555 1_555 no
C(1) C(10) H(7) 99.7(2) 1_555 1_555 1_555 no
C(1) C(10) H(11) 116.4(2) 1_555 1_555 6_555 no
C(2) C(10) C(3) 30.5(1) 1_555 1_555 1_555 yes
C(2) C(10) C(4) 59.0(2) 1_555 1_555 1_555 yes
C(2) C(10) C(5) 89.6(3) 1_555 1_555 1_555 yes
C(2) C(10) C(6) 120.0(2) 1_555 1_555 1_555 yes
C(2) C(10) C(7) 148.8(2) 1_555 1_555 1_555 yes
C(2) C(10) C(8) 178.3(2) 1_555 1_555 1_555 yes
C(2) C(10) C(9) 152.2(3) 1_555 1_555 1_555 yes
C(2) C(10) H(1) 8.80(9) 1_555 1_555 1_555 no
C(2) C(10) H(3) 67.2(1) 1_555 1_555 1_555 no
C(2) C(10) H(4) 111.4(1) 1_555 1_555 1_555 no
C(2) C(10) H(6) 172.7(2) 1_555 1_555 1_555 no
C(2) C(10) H(7) 127.9(2) 1_555 1_555 1_555 no
C(2) C(10) H(11) 110.5(1) 1_555 1_555 6_555 no
C(3) C(10) C(4) 28.5(1) 1_555 1_555 1_555 yes
C(3) C(10) C(5) 59.1(2) 1_555 1_555 1_555 yes
C(3) C(10) C(6) 89.5(2) 1_555 1_555 1_555 yes
C(3) C(10) C(7) 118.3(2) 1_555 1_555 1_555 yes
C(3) C(10) C(8) 148.1(2) 1_555 1_555 1_555 yes
C(3) C(10) C(9) 177.2(2) 1_555 1_555 1_555 yes
C(3) C(10) H(1) 39.3(1) 1_555 1_555 1_555 no
C(3) C(10) H(3) 36.7(1) 1_555 1_555 1_555 no
C(3) C(10) H(4) 80.9(1) 1_555 1_555 1_555 no
C(3) C(10) H(6) 156.7(1) 1_555 1_555 1_555 no
C(3) C(10) H(7) 158.4(2) 1_555 1_555 1_555 no
C(3) C(10) H(11) 98.0(1) 1_555 1_555 6_555 no
C(4) C(10) C(5) 30.5(2) 1_555 1_555 1_555 yes
C(4) C(10) C(6) 60.9(2) 1_555 1_555 1_555 yes
C(4) C(10) C(7) 89.8(2) 1_555 1_555 1_555 yes
C(4) C(10) C(8) 119.6(2) 1_555 1_555 1_555 yes
C(4) C(10) C(9) 148.7(3) 1_555 1_555 1_555 yes
C(4) C(10) H(1) 67.8(1) 1_555 1_555 1_555 no
C(4) C(10) H(3) 8.2(1) 1_555 1_555 1_555 no
C(4) C(10) H(4) 52.4(1) 1_555 1_555 1_555 no
C(4) C(10) H(6) 128.2(2) 1_555 1_555 1_555 no
C(4) C(10) H(7) 173.1(2) 1_555 1_555 1_555 no
C(4) C(10) H(11) 84.7(1) 1_555 1_555 6_555 no
C(5) C(10) C(6) 30.4(2) 1_555 1_555 1_555 yes
C(5) C(10) C(7) 59.2(2) 1_555 1_555 1_555 yes
C(5) C(10) C(8) 89.1(2) 1_555 1_555 1_555 yes
C(5) C(10) C(9) 118.2(3) 1_555 1_555 1_555 yes
C(5) C(10) H(1) 98.4(2) 1_555 1_555 1_555 no
C(5) C(10) H(3) 22.3(2) 1_555 1_555 1_555 no
C(5) C(10) H(4) 21.8(2) 1_555 1_555 1_555 no
C(5) C(10) H(6) 97.7(2) 1_555 1_555 1_555 no
C(5) C(10) H(7) 142.5(3) 1_555 1_555 1_555 no
C(5) C(10) H(11) 72.4(2) 1_555 1_555 6_555 no
C(6) C(10) C(7) 28.8(1) 1_555 1_555 1_555 yes
C(6) C(10) C(8) 58.7(2) 1_555 1_555 1_555 yes
C(6) C(10) C(9) 87.8(2) 1_555 1_555 1_555 yes
C(6) C(10) H(1) 128.8(2) 1_555 1_555 1_555 no
C(6) C(10) H(3) 52.8(1) 1_555 1_555 1_555 no
C(6) C(10) H(4) 8.6(1) 1_555 1_555 1_555 no
C(6) C(10) H(6) 67.3(2) 1_555 1_555 1_555 no
C(6) C(10) H(7) 112.1(2) 1_555 1_555 1_555 no
C(6) C(10) H(11) 64.5(1) 1_555 1_555 6_555 no
C(7) C(10) C(8) 29.8(1) 1_555 1_555 1_555 yes
C(7) C(10) C(9) 58.9(2) 1_555 1_555 1_555 yes
C(7) C(10) H(1) 157.5(2) 1_555 1_555 1_555 no
C(7) C(10) H(3) 81.6(1) 1_555 1_555 1_555 no
C(7) C(10) H(4) 37.4(1) 1_555 1_555 1_555 no
C(7) C(10) H(6) 38.4(1) 1_555 1_555 1_555 no
C(7) C(10) H(7) 83.3(2) 1_555 1_555 1_555 no
C(7) C(10) H(11) 63.8(1) 1_555 1_555 6_555 no
C(8) C(10) C(9) 29.1(2) 1_555 1_555 1_555 yes
C(8) C(10) H(1) 172.5(2) 1_555 1_555 1_555 no
C(8) C(10) H(3) 111.4(1) 1_555 1_555 1_555 no
C(8) C(10) H(4) 67.3(1) 1_555 1_555 1_555 no
C(8) C(10) H(6) 8.6(1) 1_555 1_555 1_555 no
C(8) C(10) H(7) 53.5(1) 1_555 1_555 1_555 no
C(8) C(10) H(11) 70.0(1) 1_555 1_555 6_555 no
C(9) C(10) H(1) 143.4(2) 1_555 1_555 1_555 no
C(9) C(10) H(3) 140.5(2) 1_555 1_555 1_555 no
C(9) C(10) H(4) 96.4(2) 1_555 1_555 1_555 no
C(9) C(10) H(6) 20.5(2) 1_555 1_555 1_555 no
C(9) C(10) H(7) 24.3(1) 1_555 1_555 1_555 no
C(9) C(10) H(11) 81.2(2) 1_555 1_555 6_555 no
H(1) C(10) H(3) 76.03(8) 1_555 1_555 1_555 no
H(1) C(10) H(4) 120.2(1) 1_555 1_555 1_555 no
H(1) C(10) H(6) 163.9(1) 1_555 1_555 1_555 no
H(1) C(10) H(7) 119.1(1) 1_555 1_555 1_555 no
H(1) C(10) H(11) 113.4(1) 1_555 1_555 6_555 no
H(3) C(10) H(4) 44.15(4) 1_555 1_555 1_555 no
H(3) C(10) H(6) 120.02(9) 1_555 1_555 1_555 no
H(3) C(10) H(7) 164.9(1) 1_555 1_555 1_555 no
H(3) C(10) H(11) 80.78(8) 1_555 1_555 6_555 no
H(4) C(10) H(6) 75.87(7) 1_555 1_555 1_555 no
H(4) C(10) H(7) 120.7(1) 1_555 1_555 1_555 no
H(4) C(10) H(11) 65.84(6) 1_555 1_555 6_555 no
H(6) C(10) H(7) 44.84(7) 1_555 1_555 1_555 no
H(6) C(10) H(11) 72.76(7) 1_555 1_555 6_555 no
H(7) C(10) H(11) 92.2(1) 1_555 1_555 6_555 no
Se(1) C(11) O(1) 35.13(8) 1_555 1_555 1_555 yes
Se(1) C(11) C(1) 41.91(9) 1_555 1_555 1_555 yes
Se(1) C(11) C(12) 117.7(3) 1_555 1_555 1_555 yes
Se(1) C(11) C(13) 148.4(2) 1_555 1_555 1_555 yes
Se(1) C(11) C(14) 177.9(2) 1_555 1_555 1_555 yes
Se(1) C(11) C(15) 151.6(2) 1_555 1_555 1_555 yes
Se(1) C(11) C(19) 92.5(2) 1_555 1_555 1_555 yes
Se(1) C(11) C(20) 120.0(3) 1_555 1_555 1_555 yes
Se(1) C(11) H(4) 107.8(1) 1_555 1_555 5_445 no
Se(1) C(11) H(7) 58.71(8) 1_555 1_555 1_555 no
Se(1) C(11) H(8) 92.8(1) 1_555 1_555 1_555 no
Se(1) C(11) H(9) 139.6(2) 1_555 1_555 1_555 no
Se(1) C(11) H(14) 71.3(1) 1_555 1_555 1_555 no
O(1) C(11) C(1) 58.8(1) 1_555 1_555 1_555 yes
O(1) C(11) C(12) 89.3(2) 1_555 1_555 1_555 yes
O(1) C(11) C(13) 117.5(2) 1_555 1_555 1_555 yes
O(1) C(11) C(14) 143.0(2) 1_555 1_555 1_555 yes
O(1) C(11) C(15) 158.0(2) 1_555 1_555 1_555 yes
O(1) C(11) C(19) 117.9(2) 1_555 1_555 1_555 yes
O(1) C(11) C(20) 141.9(2) 1_555 1_555 1_555 yes
O(1) C(11) H(4) 86.12(10) 1_555 1_555 5_445 no
O(1) C(11) H(7) 93.4(1) 1_555 1_555 1_555 no
O(1) C(11) H(8) 66.4(1) 1_555 1_555 1_555 no
O(1) C(11) H(9) 109.5(1) 1_555 1_555 1_555 no
O(1) C(11) H(14) 98.2(1) 1_555 1_555 1_555 no
C(1) C(11) C(12) 95.0(2) 1_555 1_555 1_555 yes
C(1) C(11) C(13) 118.9(2) 1_555 1_555 1_555 yes
C(1) C(11) C(14) 137.5(2) 1_555 1_555 1_555 yes
C(1) C(11) C(15) 143.1(2) 1_555 1_555 1_555 yes
C(1) C(11) C(19) 110.0(2) 1_555 1_555 1_555 yes
C(1) C(11) C(20) 129.5(2) 1_555 1_555 1_555 yes
C(1) C(11) H(4) 144.9(1) 1_555 1_555 5_445 no
C(1) C(11) H(7) 52.10(9) 1_555 1_555 1_555 no
C(1) C(11) H(8) 75.0(1) 1_555 1_555 1_555 no
C(1) C(11) H(9) 112.5(1) 1_555 1_555 1_555 no
C(1) C(11) H(14) 93.5(1) 1_555 1_555 1_555 no
C(12) C(11) C(13) 30.7(2) 1_555 1_555 1_555 yes
C(12) C(11) C(14) 60.2(2) 1_555 1_555 1_555 yes
C(12) C(11) C(15) 90.6(2) 1_555 1_555 1_555 yes
C(12) C(11) C(19) 149.7(3) 1_555 1_555 1_555 yes
C(12) C(11) C(20) 122.2(3) 1_555 1_555 1_555 yes
C(12) C(11) H(4) 85.4(2) 1_555 1_555 5_445 no
C(12) C(11) H(7) 137.1(2) 1_555 1_555 1_555 no
C(12) C(11) H(8) 24.9(2) 1_555 1_555 1_555 no
C(12) C(11) H(9) 21.9(2) 1_555 1_555 1_555 no
C(12) C(11) H(14) 170.8(3) 1_555 1_555 1_555 no
C(13) C(11) C(14) 29.5(1) 1_555 1_555 1_555 yes
C(13) C(11) C(15) 60.0(2) 1_555 1_555 1_555 yes
C(13) C(11) C(19) 119.1(2) 1_555 1_555 1_555 yes
C(13) C(11) C(20) 91.5(2) 1_555 1_555 1_555 yes
C(13) C(11) H(4) 76.8(1) 1_555 1_555 5_445 no
C(13) C(11) H(7) 137.4(2) 1_555 1_555 1_555 no
C(13) C(11) H(8) 55.6(1) 1_555 1_555 1_555 no
C(13) C(11) H(9) 8.8(1) 1_555 1_555 1_555 no
C(13) C(11) H(14) 140.3(2) 1_555 1_555 1_555 no
C(14) C(11) C(15) 30.4(1) 1_555 1_555 1_555 yes
C(14) C(11) C(19) 89.6(2) 1_555 1_555 1_555 yes
C(14) C(11) C(20) 62.0(2) 1_555 1_555 1_555 yes
C(14) C(11) H(4) 72.0(1) 1_555 1_555 5_445 no
C(14) C(11) H(7) 122.9(1) 1_555 1_555 1_555 no
C(14) C(11) H(8) 85.1(2) 1_555 1_555 1_555 no
C(14) C(11) H(9) 38.3(1) 1_555 1_555 1_555 no
C(14) C(11) H(14) 110.8(2) 1_555 1_555 1_555 no
C(15) C(11) C(19) 59.1(1) 1_555 1_555 1_555 yes
C(15) C(11) C(20) 31.6(2) 1_555 1_555 1_555 yes
C(15) C(11) H(4) 71.9(1) 1_555 1_555 5_445 no
C(15) C(11) H(7) 101.5(1) 1_555 1_555 1_555 no
C(15) C(11) H(8) 115.5(2) 1_555 1_555 1_555 no
C(15) C(11) H(9) 68.7(1) 1_555 1_555 1_555 no
C(15) C(11) H(14) 80.4(1) 1_555 1_555 1_555 no
C(19) C(11) C(20) 27.5(2) 1_555 1_555 1_555 yes
C(19) C(11) H(4) 83.6(1) 1_555 1_555 5_445 no
C(19) C(11) H(7) 59.2(1) 1_555 1_555 1_555 no
C(19) C(11) H(8) 174.5(2) 1_555 1_555 1_555 no
C(19) C(11) H(9) 127.8(1) 1_555 1_555 1_555 no
C(19) C(11) H(14) 21.24(8) 1_555 1_555 1_555 no
C(20) C(11) H(4) 76.7(2) 1_555 1_555 5_445 no
C(20) C(11) H(7) 78.0(2) 1_555 1_555 1_555 no
C(20) C(11) H(8) 147.1(3) 1_555 1_555 1_555 no
C(20) C(11) H(9) 100.3(2) 1_555 1_555 1_555 no
C(20) C(11) H(14) 48.8(2) 1_555 1_555 1_555 no
H(4) C(11) H(7) 137.5(1) 5_445 1_555 1_555 no
H(4) C(11) H(8) 93.4(1) 5_445 1_555 1_555 no
H(4) C(11) H(9) 78.76(7) 5_445 1_555 1_555 no
H(4) C(11) H(14) 89.8(1) 5_445 1_555 1_555 no
H(7) C(11) H(8) 125.2(1) 1_555 1_555 1_555 no
H(7) C(11) H(9) 139.5(1) 1_555 1_555 1_555 no
H(7) C(11) H(14) 48.15(5) 1_555 1_555 1_555 no
H(8) C(11) H(9) 46.81(7) 1_555 1_555 1_555 no
H(8) C(11) H(14) 164.0(2) 1_555 1_555 1_555 no
H(9) C(11) H(14) 149.0(1) 1_555 1_555 1_555 no
Se(1) C(12) O(1) 31.83(7) 1_555 1_555 1_555 yes
Se(1) C(12) C(1) 35.95(7) 1_555 1_555 1_555 yes
Se(1) C(12) C(11) 37.4(2) 1_555 1_555 1_555 yes
Se(1) C(12) C(13) 157.4(3) 1_555 1_555 1_555 yes
Se(1) C(12) C(14) 127.9(2) 1_555 1_555 1_555 yes
Se(1) C(12) C(15) 97.9(1) 1_555 1_555 1_555 yes
Se(1) C(12) C(20) 67.1(1) 1_555 1_555 1_555 yes
Se(1) C(12) H(4) 83.5(1) 1_555 1_555 5_445 no
Se(1) C(12) H(6) 130.1(1) 1_555 1_555 5_455 no
Se(1) C(12) H(8) 82.2(2) 1_555 1_555 1_555 no
Se(1) C(12) H(9) 178.4(2) 1_555 1_555 1_555 no
Se(1) C(12) H(10) 136.5(1) 1_555 1_555 1_555 no
Se(1) C(12) H(13) 100.1(1) 1_555 1_555 1_565 no
O(1) C(12) C(1) 51.76(9) 1_555 1_555 1_555 yes
O(1) C(12) C(11) 64.8(2) 1_555 1_555 1_555 yes
O(1) C(12) C(13) 159.9(3) 1_555 1_555 1_555 yes
O(1) C(12) C(14) 147.5(2) 1_555 1_555 1_555 yes
O(1) C(12) C(15) 121.3(2) 1_555 1_555 1_555 yes
O(1) C(12) C(20) 92.5(2) 1_555 1_555 1_555 yes
O(1) C(12) H(4) 77.9(1) 1_555 1_555 5_445 no
O(1) C(12) H(6) 98.7(1) 1_555 1_555 5_455 no
O(1) C(12) H(8) 58.8(2) 1_555 1_555 1_555 no
O(1) C(12) H(9) 146.6(2) 1_555 1_555 1_555 no
O(1) C(12) H(10) 153.9(1) 1_555 1_555 1_555 no
O(1) C(12) H(13) 105.4(1) 1_555 1_555 1_565 no
C(1) C(12) C(11) 61.0(2) 1_555 1_555 1_555 yes
C(1) C(12) C(13) 148.3(3) 1_555 1_555 1_555 yes
C(1) C(12) C(14) 134.9(2) 1_555 1_555 1_555 yes
C(1) C(12) C(15) 111.8(1) 1_555 1_555 1_555 yes
C(1) C(12) C(20) 85.9(1) 1_555 1_555 1_555 yes
C(1) C(12) H(4) 119.5(1) 1_555 1_555 5_445 no
C(1) C(12) H(6) 134.6(1) 1_555 1_555 5_455 no
C(1) C(12) H(8) 68.2(2) 1_555 1_555 1_555 no
C(1) C(12) H(9) 144.0(2) 1_555 1_555 1_555 no
C(1) C(12) H(10) 140.1(1) 1_555 1_555 1_555 no
C(1) C(12) H(13) 64.18(9) 1_555 1_555 1_565 no
C(11) C(12) C(13) 120.0(4) 1_555 1_555 1_555 yes
C(11) C(12) C(14) 90.5(3) 1_555 1_555 1_555 yes
C(11) C(12) C(15) 60.5(2) 1_555 1_555 1_555 yes
C(11) C(12) C(20) 29.6(2) 1_555 1_555 1_555 yes
C(11) C(12) H(4) 69.0(2) 1_555 1_555 5_445 no
C(11) C(12) H(6) 144.2(2) 1_555 1_555 5_455 no
C(11) C(12) H(8) 119.7(4) 1_555 1_555 1_555 no
C(11) C(12) H(9) 144.0(3) 1_555 1_555 1_555 no
C(11) C(12) H(10) 99.1(2) 1_555 1_555 1_555 no
C(11) C(12) H(13) 113.8(2) 1_555 1_555 1_565 no
C(13) C(12) C(14) 29.5(2) 1_555 1_555 1_555 yes
C(13) C(12) C(15) 59.5(2) 1_555 1_555 1_555 yes
C(13) C(12) C(20) 90.3(3) 1_555 1_555 1_555 yes
C(13) C(12) H(4) 85.8(2) 1_555 1_555 5_445 no
C(13) C(12) H(6) 65.7(2) 1_555 1_555 5_455 no
C(13) C(12) H(8) 120.3(4) 1_555 1_555 1_555 no
C(13) C(12) H(9) 24.1(2) 1_555 1_555 1_555 no
C(13) C(12) H(10) 20.9(2) 1_555 1_555 1_555 no
C(13) C(12) H(13) 90.7(2) 1_555 1_555 1_565 no
C(14) C(12) C(15) 30.0(1) 1_555 1_555 1_555 yes
C(14) C(12) C(20) 60.8(2) 1_555 1_555 1_555 yes
C(14) C(12) H(4) 73.3(1) 1_555 1_555 5_445 no
C(14) C(12) H(6) 89.3(1) 1_555 1_555 5_455 no
C(14) C(12) H(8) 149.8(3) 1_555 1_555 1_555 no
C(14) C(12) H(9) 53.6(1) 1_555 1_555 1_555 no
C(14) C(12) H(10) 8.6(1) 1_555 1_555 1_555 no
C(14) C(12) H(13) 103.9(2) 1_555 1_555 1_565 no
C(15) C(12) C(20) 30.8(1) 1_555 1_555 1_555 yes
C(15) C(12) H(4) 64.5(1) 1_555 1_555 5_445 no
C(15) C(12) H(6) 113.2(1) 1_555 1_555 5_455 no
C(15) C(12) H(8) 179.8(3) 1_555 1_555 1_555 no
C(15) C(12) H(9) 83.6(1) 1_555 1_555 1_555 no
C(15) C(12) H(10) 38.63(9) 1_555 1_555 1_555 no
C(15) C(12) H(13) 114.4(1) 1_555 1_555 1_565 no
C(20) C(12) H(4) 62.5(1) 1_555 1_555 5_445 no
C(20) C(12) H(6) 134.3(1) 1_555 1_555 5_455 no
C(20) C(12) H(8) 149.3(3) 1_555 1_555 1_555 no
C(20) C(12) H(9) 114.4(2) 1_555 1_555 1_555 no
C(20) C(12) H(10) 69.5(1) 1_555 1_555 1_555 no
C(20) C(12) H(13) 118.5(1) 1_555 1_555 1_565 no
H(4) C(12) H(6) 76.72(8) 5_445 1_555 5_455 no
H(4) C(12) H(8) 115.7(2) 5_445 1_555 1_555 no
H(4) C(12) H(9) 96.5(1) 5_445 1_555 1_555 no
H(4) C(12) H(10) 77.00(8) 5_445 1_555 1_555 no
H(4) C(12) H(13) 176.3(1) 5_445 1_555 1_565 no
H(6) C(12) H(8) 66.7(2) 5_455 1_555 1_555 no
H(6) C(12) H(9) 48.39(7) 5_455 1_555 1_555 no
H(6) C(12) H(10) 82.52(8) 5_455 1_555 1_555 no
H(6) C(12) H(13) 100.9(1) 5_455 1_555 1_565 no
H(8) C(12) H(9) 96.3(3) 1_555 1_555 1_555 no
H(8) C(12) H(10) 141.2(3) 1_555 1_555 1_555 no
H(8) C(12) H(13) 65.5(2) 1_555 1_555 1_565 no
H(9) C(12) H(10) 44.96(7) 1_555 1_555 1_555 no
H(9) C(12) H(13) 79.8(1) 1_555 1_555 1_565 no
H(10) C(12) H(13) 99.9(1) 1_555 1_555 1_565 no
C(11) C(13) C(12) 29.3(2) 1_555 1_555 1_555 yes
C(11) C(13) C(14) 90.5(3) 1_555 1_555 1_555 yes
C(11) C(13) C(15) 60.9(1) 1_555 1_555 1_555 yes
C(11) C(13) C(20) 30.3(1) 1_555 1_555 1_555 yes
C(11) C(13) H(4) 58.7(1) 1_555 1_555 5_445 no
C(11) C(13) H(6) 111.5(2) 1_555 1_555 5_455 no
C(11) C(13) H(8) 53.3(1) 1_555 1_555 1_555 no
C(11) C(13) H(9) 149.5(4) 1_555 1_555 1_555 no
C(11) C(13) H(10) 115.5(2) 1_555 1_555 1_555 no
C(11) C(13) H(10) 118.7(2) 1_555 1_555 2_555 no
C(11) C(13) H(12) 117.5(2) 1_555 1_555 1_565 no
C(12) C(13) C(14) 119.9(4) 1_555 1_555 1_555 yes
C(12) C(13) C(15) 90.3(3) 1_555 1_555 1_555 yes
C(12) C(13) C(20) 59.6(2) 1_555 1_555 1_555 yes
C(12) C(13) H(4) 69.2(2) 1_555 1_555 5_445 no
C(12) C(13) H(6) 89.4(2) 1_555 1_555 5_455 no
C(12) C(13) H(8) 24.0(2) 1_555 1_555 1_555 no
C(12) C(13) H(9) 120.2(4) 1_555 1_555 1_555 no
C(12) C(13) H(10) 144.8(3) 1_555 1_555 1_555 no
C(12) C(13) H(10) 123.7(3) 1_555 1_555 2_555 no
C(12) C(13) H(12) 106.0(3) 1_555 1_555 1_565 no
C(14) C(13) C(15) 29.6(2) 1_555 1_555 1_555 yes
C(14) C(13) C(20) 60.3(2) 1_555 1_555 1_555 yes
C(14) C(13) H(4) 79.0(2) 1_555 1_555 5_445 no
C(14) C(13) H(6) 132.3(3) 1_555 1_555 5_455 no
C(14) C(13) H(8) 143.9(3) 1_555 1_555 1_555 no
C(14) C(13) H(9) 119.9(4) 1_555 1_555 1_555 no
C(14) C(13) H(10) 25.0(2) 1_555 1_555 1_555 no
C(14) C(13) H(10) 73.8(2) 1_555 1_555 2_555 no
C(14) C(13) H(12) 104.6(3) 1_555 1_555 1_565 no
C(15) C(13) C(20) 30.7(1) 1_555 1_555 1_555 yes
C(15) C(13) H(4) 64.8(1) 1_555 1_555 5_445 no
C(15) C(13) H(6) 140.1(2) 1_555 1_555 5_455 no
C(15) C(13) H(8) 114.2(2) 1_555 1_555 1_555 no
C(15) C(13) H(9) 149.5(4) 1_555 1_555 1_555 no
C(15) C(13) H(10) 54.6(1) 1_555 1_555 1_555 no
C(15) C(13) H(10) 89.5(1) 1_555 1_555 2_555 no
C(15) C(13) H(12) 116.8(2) 1_555 1_555 1_565 no
C(20) C(13) H(4) 56.43(10) 1_555 1_555 5_445 no
C(20) C(13) H(6) 130.7(2) 1_555 1_555 5_455 no
C(20) C(13) H(8) 83.6(1) 1_555 1_555 1_555 no
C(20) C(13) H(9) 178.9(3) 1_555 1_555 1_555 no
C(20) C(13) H(10) 85.3(2) 1_555 1_555 1_555 no
C(20) C(13) H(10) 105.7(1) 1_555 1_555 2_555 no
C(20) C(13) H(12) 122.3(1) 1_555 1_555 1_565 no
H(4) C(13) H(6) 77.94(9) 5_445 1_555 5_455 no
H(4) C(13) H(8) 81.4(1) 5_445 1_555 1_555 no
H(4) C(13) H(9) 122.5(3) 5_445 1_555 1_555 no
H(4) C(13) H(10) 93.1(1) 5_445 1_555 1_555 no
H(4) C(13) H(10) 60.14(7) 5_445 1_555 2_555 no
H(4) C(13) H(12) 175.1(1) 5_445 1_555 1_565 no
H(6) C(13) H(8) 71.3(1) 5_455 1_555 1_555 no
H(6) C(13) H(9) 48.2(2) 5_455 1_555 1_555 no
H(6) C(13) H(10) 117.3(1) 5_455 1_555 1_555 no
H(6) C(13) H(10) 58.53(6) 5_455 1_555 2_555 no
H(6) C(13) H(12) 101.5(1) 5_455 1_555 1_565 no
H(8) C(13) H(9) 96.2(3) 1_555 1_555 1_555 no
H(8) C(13) H(10) 168.8(2) 1_555 1_555 1_555 no
H(8) C(13) H(10) 120.7(2) 1_555 1_555 2_555 no
H(8) C(13) H(12) 93.8(1) 1_555 1_555 1_565 no
H(9) C(13) H(10) 94.9(3) 1_555 1_555 1_555 no
H(9) C(13) H(10) 73.5(2) 1_555 1_555 2_555 no
H(9) C(13) H(12) 58.8(2) 1_555 1_555 1_565 no
H(10) C(13) H(10) 63.40(10) 1_555 1_555 2_555 no
H(10) C(13) H(12) 91.5(1) 1_555 1_555 1_565 no
H(10) C(13) H(12) 123.8(1) 2_555 1_555 1_565 no
C(11) C(14) C(12) 29.3(1) 1_555 1_555 1_555 yes
C(11) C(14) C(13) 59.9(2) 1_555 1_555 1_555 yes
C(11) C(14) C(15) 61.8(2) 1_555 1_555 1_555 yes
C(11) C(14) C(16) 90.4(2) 1_555 1_555 1_555 yes
C(11) C(14) C(20) 30.8(1) 1_555 1_555 1_555 yes
C(11) C(14) H(4) 56.14(9) 1_555 1_555 5_445 no
C(11) C(14) H(8) 37.94(9) 1_555 1_555 1_555 no
C(11) C(14) H(9) 84.6(2) 1_555 1_555 1_555 no
C(11) C(14) H(10) 178.8(3) 1_555 1_555 1_555 no
C(11) C(14) H(10) 111.6(1) 1_555 1_555 2_555 no
C(11) C(14) H(11) 112.0(2) 1_555 1_555 1_555 no
C(11) C(14) H(13) 105.7(1) 1_555 1_555 6_555 no
C(12) C(14) C(13) 30.6(2) 1_555 1_555 1_555 yes
C(12) C(14) C(15) 91.1(2) 1_555 1_555 1_555 yes
C(12) C(14) C(16) 119.7(2) 1_555 1_555 1_555 yes
C(12) C(14) C(20) 60.1(1) 1_555 1_555 1_555 yes
C(12) C(14) H(4) 63.3(1) 1_555 1_555 5_445 no
C(12) C(14) H(8) 8.6(1) 1_555 1_555 1_555 no
C(12) C(14) H(9) 55.3(1) 1_555 1_555 1_555 no
C(12) C(14) H(10) 150.0(4) 1_555 1_555 1_555 no
C(12) C(14) H(10) 98.7(2) 1_555 1_555 2_555 no
C(12) C(14) H(11) 141.3(2) 1_555 1_555 1_555 no
C(12) C(14) H(13) 118.4(1) 1_555 1_555 6_555 no
C(13) C(14) C(15) 121.7(3) 1_555 1_555 1_555 yes
C(13) C(14) C(16) 150.3(3) 1_555 1_555 1_555 yes
C(13) C(14) C(20) 90.7(3) 1_555 1_555 1_555 yes
C(13) C(14) H(4) 77.4(2) 1_555 1_555 5_445 no
C(13) C(14) H(8) 22.0(2) 1_555 1_555 1_555 no
C(13) C(14) H(9) 24.7(2) 1_555 1_555 1_555 no
C(13) C(14) H(10) 119.4(4) 1_555 1_555 1_555 no
C(13) C(14) H(10) 83.3(2) 1_555 1_555 2_555 no
C(13) C(14) H(11) 171.9(3) 1_555 1_555 1_555 no
C(13) C(14) H(13) 124.1(3) 1_555 1_555 6_555 no
C(15) C(14) C(16) 28.6(2) 1_555 1_555 1_555 yes
C(15) C(14) C(20) 30.9(2) 1_555 1_555 1_555 yes
C(15) C(14) H(4) 70.7(2) 1_555 1_555 5_445 no
C(15) C(14) H(8) 99.7(2) 1_555 1_555 1_555 no
C(15) C(14) H(9) 146.4(3) 1_555 1_555 1_555 no
C(15) C(14) H(10) 118.9(4) 1_555 1_555 1_555 no
C(15) C(14) H(10) 118.5(2) 1_555 1_555 2_555 no
C(15) C(14) H(11) 50.3(2) 1_555 1_555 1_555 no
C(15) C(14) H(13) 72.4(2) 1_555 1_555 6_555 no
C(16) C(14) C(20) 59.6(2) 1_555 1_555 1_555 yes
C(16) C(14) H(4) 85.8(1) 1_555 1_555 5_445 no
C(16) C(14) H(8) 128.3(2) 1_555 1_555 1_555 no
C(16) C(14) H(9) 175.0(2) 1_555 1_555 1_555 no
C(16) C(14) H(10) 90.3(3) 1_555 1_555 1_555 no
C(16) C(14) H(10) 109.9(2) 1_555 1_555 2_555 no
C(16) C(14) H(11) 21.62(9) 1_555 1_555 1_555 no
C(16) C(14) H(13) 60.8(1) 1_555 1_555 6_555 no
C(20) C(14) H(4) 58.6(1) 1_555 1_555 5_445 no
C(20) C(14) H(8) 68.8(1) 1_555 1_555 1_555 no
C(20) C(14) H(9) 115.5(2) 1_555 1_555 1_555 no
C(20) C(14) H(10) 149.8(4) 1_555 1_555 1_555 no
C(20) C(14) H(10) 119.2(2) 1_555 1_555 2_555 no
C(20) C(14) H(11) 81.2(2) 1_555 1_555 1_555 no
C(20) C(14) H(13) 89.2(1) 1_555 1_555 6_555 no
H(4) C(14) H(8) 66.84(7) 5_445 1_555 1_555 no
H(4) C(14) H(9) 90.8(1) 5_445 1_555 1_555 no
H(4) C(14) H(10) 124.9(3) 5_445 1_555 1_555 no
H(4) C(14) H(10) 61.14(7) 5_445 1_555 2_555 no
H(4) C(14) H(11) 97.9(1) 5_445 1_555 1_555 no
H(4) C(14) H(13) 143.1(1) 5_445 1_555 6_555 no
H(8) C(14) H(9) 46.71(8) 1_555 1_555 1_555 no
H(8) C(14) H(10) 141.4(3) 1_555 1_555 1_555 no
H(8) C(14) H(10) 94.5(1) 1_555 1_555 2_555 no
H(8) C(14) H(11) 150.0(1) 1_555 1_555 1_555 no
H(8) C(14) H(13) 120.9(1) 1_555 1_555 6_555 no
H(9) C(14) H(10) 94.7(3) 1_555 1_555 1_555 no
H(9) C(14) H(10) 71.5(1) 1_555 1_555 2_555 no
H(9) C(14) H(11) 163.3(2) 1_555 1_555 1_555 no
H(9) C(14) H(13) 121.3(2) 1_555 1_555 6_555 no
H(10) C(14) H(10) 69.1(2) 1_555 1_555 2_555 no
H(10) C(14) H(11) 68.7(2) 1_555 1_555 1_555 no
H(10) C(14) H(13) 73.8(2) 1_555 1_555 6_555 no
H(10) C(14) H(11) 100.3(1) 2_555 1_555 1_555 no
H(10) C(14) H(13) 141.8(1) 2_555 1_555 6_555 no
H(11) C(14) H(13) 56.53(8) 1_555 1_555 6_555 no
C(11) C(15) C(12) 28.9(1) 1_555 1_555 1_555 yes
C(11) C(15) C(13) 59.1(2) 1_555 1_555 1_555 yes
C(11) C(15) C(14) 87.8(2) 1_555 1_555 1_555 yes
C(11) C(15) C(16) 149.2(3) 1_555 1_555 1_555 yes
C(11) C(15) C(17) 120.9(2) 1_555 1_555 1_555 yes
C(11) C(15) C(18) 90.8(2) 1_555 1_555 1_555 yes
C(11) C(15) C(19) 61.8(1) 1_555 1_555 1_555 yes
C(11) C(15) C(20) 31.2(2) 1_555 1_555 1_555 yes
C(11) C(15) H(4) 61.11(10) 1_555 1_555 5_445 no
C(11) C(15) H(5) 88.6(1) 1_555 1_555 5_445 no
C(11) C(15) H(9) 67.8(1) 1_555 1_555 1_555 no
C(11) C(15) H(10) 112.5(2) 1_555 1_555 1_555 no
C(11) C(15) H(11) 173.7(2) 1_555 1_555 1_555 no
C(11) C(15) H(12) 129.6(2) 1_555 1_555 1_555 no
C(11) C(15) H(12) 79.2(1) 1_555 1_555 6_555 no
C(11) C(15) H(13) 119.0(1) 1_555 1_555 6_555 no
C(11) C(15) H(14) 53.4(1) 1_555 1_555 1_555 no
C(12) C(15) C(13) 30.2(1) 1_555 1_555 1_555 yes
C(12) C(15) C(14) 58.9(2) 1_555 1_555 1_555 yes
C(12) C(15) C(16) 178.1(3) 1_555 1_555 1_555 yes
C(12) C(15) C(17) 149.8(2) 1_555 1_555 1_555 yes
C(12) C(15) C(18) 119.7(2) 1_555 1_555 1_555 yes
C(12) C(15) C(19) 90.6(2) 1_555 1_555 1_555 yes
C(12) C(15) C(20) 60.0(2) 1_555 1_555 1_555 yes
C(12) C(15) H(4) 62.60(10) 1_555 1_555 5_445 no
C(12) C(15) H(5) 102.2(1) 1_555 1_555 5_445 no
C(12) C(15) H(9) 38.92(10) 1_555 1_555 1_555 no
C(12) C(15) H(10) 83.6(2) 1_555 1_555 1_555 no
C(12) C(15) H(11) 157.4(2) 1_555 1_555 1_555 no
C(12) C(15) H(12) 158.5(2) 1_555 1_555 1_555 no
C(12) C(15) H(12) 85.5(1) 1_555 1_555 6_555 no
C(12) C(15) H(13) 111.4(1) 1_555 1_555 6_555 no
C(12) C(15) H(14) 82.3(1) 1_555 1_555 1_555 no
C(13) C(15) C(14) 28.7(2) 1_555 1_555 1_555 yes
C(13) C(15) C(16) 151.7(3) 1_555 1_555 1_555 yes
C(13) C(15) C(17) 179.6(2) 1_555 1_555 1_555 yes
C(13) C(15) C(18) 149.9(2) 1_555 1_555 1_555 yes
C(13) C(15) C(19) 120.8(2) 1_555 1_555 1_555 yes
C(13) C(15) C(20) 90.3(2) 1_555 1_555 1_555 yes
C(13) C(15) H(4) 71.7(1) 1_555 1_555 5_445 no
C(13) C(15) H(5) 113.6(1) 1_555 1_555 5_445 no
C(13) C(15) H(9) 8.7(1) 1_555 1_555 1_555 no
C(13) C(15) H(10) 53.4(1) 1_555 1_555 1_555 no
C(13) C(15) H(11) 127.2(2) 1_555 1_555 1_555 no
C(13) C(15) H(12) 171.3(2) 1_555 1_555 1_555 no
C(13) C(15) H(12) 93.3(1) 1_555 1_555 6_555 no
C(13) C(15) H(13) 98.3(2) 1_555 1_555 6_555 no
C(13) C(15) H(14) 112.5(2) 1_555 1_555 1_555 no
C(14) C(15) C(16) 123.0(3) 1_555 1_555 1_555 yes
C(14) C(15) C(17) 151.3(3) 1_555 1_555 1_555 yes
C(14) C(15) C(18) 178.3(3) 1_555 1_555 1_555 yes
C(14) C(15) C(19) 149.6(3) 1_555 1_555 1_555 yes
C(14) C(15) C(20) 119.0(3) 1_555 1_555 1_555 yes
C(14) C(15) H(4) 84.7(2) 1_555 1_555 5_445 no
C(14) C(15) H(5) 118.9(2) 1_555 1_555 5_445 no
C(14) C(15) H(9) 20.0(2) 1_555 1_555 1_555 no
C(14) C(15) H(10) 24.7(2) 1_555 1_555 1_555 no
C(14) C(15) H(11) 98.5(2) 1_555 1_555 1_555 no
C(14) C(15) H(12) 142.6(2) 1_555 1_555 1_555 no
C(14) C(15) H(12) 99.7(2) 1_555 1_555 6_555 no
C(14) C(15) H(13) 83.9(2) 1_555 1_555 6_555 no
C(14) C(15) H(14) 141.2(3) 1_555 1_555 1_555 no
C(16) C(15) C(17) 28.3(2) 1_555 1_555 1_555 yes
C(16) C(15) C(18) 58.4(2) 1_555 1_555 1_555 yes
C(16) C(15) C(19) 87.4(3) 1_555 1_555 1_555 yes
C(16) C(15) C(20) 118.0(3) 1_555 1_555 1_555 yes
C(16) C(15) H(4) 116.8(2) 1_555 1_555 5_445 no
C(16) C(15) H(5) 76.7(2) 1_555 1_555 5_445 no
C(16) C(15) H(9) 143.0(2) 1_555 1_555 1_555 no
C(16) C(15) H(10) 98.3(2) 1_555 1_555 1_555 no
C(16) C(15) H(11) 24.5(2) 1_555 1_555 1_555 no
C(16) C(15) H(12) 19.6(2) 1_555 1_555 1_555 no
C(16) C(15) H(12) 94.2(2) 1_555 1_555 6_555 no
C(16) C(15) H(13) 69.5(2) 1_555 1_555 6_555 no
C(16) C(15) H(14) 95.8(2) 1_555 1_555 1_555 no
C(17) C(15) C(18) 30.1(1) 1_555 1_555 1_555 yes
C(17) C(15) C(19) 59.1(2) 1_555 1_555 1_555 yes
C(17) C(15) C(20) 89.7(2) 1_555 1_555 1_555 yes
C(17) C(15) H(4) 107.9(2) 1_555 1_555 5_445 no
C(17) C(15) H(5) 65.9(1) 1_555 1_555 5_445 no
C(17) C(15) H(9) 171.3(2) 1_555 1_555 1_555 no
C(17) C(15) H(10) 126.6(2) 1_555 1_555 1_555 no
C(17) C(15) H(11) 52.8(1) 1_555 1_555 1_555 no
C(17) C(15) H(12) 8.7(1) 1_555 1_555 1_555 no
C(17) C(15) H(12) 87.1(1) 1_555 1_555 6_555 no
C(17) C(15) H(13) 82.1(1) 1_555 1_555 6_555 no
C(17) C(15) H(14) 67.5(1) 1_555 1_555 1_555 no
C(18) C(15) C(19) 29.0(1) 1_555 1_555 1_555 yes
C(18) C(15) C(20) 59.6(2) 1_555 1_555 1_555 yes
C(18) C(15) H(4) 93.9(1) 1_555 1_555 5_445 no
C(18) C(15) H(5) 60.1(1) 1_555 1_555 5_445 no
C(18) C(15) H(9) 158.5(1) 1_555 1_555 1_555 no
C(18) C(15) H(10) 156.7(2) 1_555 1_555 1_555 no
C(18) C(15) H(11) 82.9(2) 1_555 1_555 1_555 no
C(18) C(15) H(12) 38.82(10) 1_555 1_555 1_555 no
C(18) C(15) H(12) 80.9(1) 1_555 1_555 6_555 no
C(18) C(15) H(13) 97.6(1) 1_555 1_555 6_555 no
C(18) C(15) H(14) 37.40(9) 1_555 1_555 1_555 no
C(19) C(15) C(20) 30.6(2) 1_555 1_555 1_555 yes
C(19) C(15) H(4) 79.4(1) 1_555 1_555 5_445 no
C(19) C(15) H(5) 62.7(1) 1_555 1_555 5_445 no
C(19) C(15) H(9) 129.5(2) 1_555 1_555 1_555 no
C(19) C(15) H(10) 174.2(2) 1_555 1_555 1_555 no
C(19) C(15) H(11) 111.9(2) 1_555 1_555 1_555 no
C(19) C(15) H(12) 67.8(1) 1_555 1_555 1_555 no
C(19) C(15) H(12) 77.3(1) 1_555 1_555 6_555 no
C(19) C(15) H(13) 111.1(1) 1_555 1_555 6_555 no
C(19) C(15) H(14) 8.39(9) 1_555 1_555 1_555 no
C(20) C(15) H(4) 67.5(2) 1_555 1_555 5_445 no
C(20) C(15) H(5) 73.8(2) 1_555 1_555 5_445 no
C(20) C(15) H(9) 99.0(2) 1_555 1_555 1_555 no
C(20) C(15) H(10) 143.7(3) 1_555 1_555 1_555 no
C(20) C(15) H(11) 142.5(3) 1_555 1_555 1_555 no
C(20) C(15) H(12) 98.4(2) 1_555 1_555 1_555 no
C(20) C(15) H(12) 76.0(2) 1_555 1_555 6_555 no
C(20) C(15) H(13) 119.1(2) 1_555 1_555 6_555 no
C(20) C(15) H(14) 22.2(2) 1_555 1_555 1_555 no
H(4) C(15) H(5) 42.41(4) 5_445 1_555 5_445 no
H(4) C(15) H(9) 75.06(8) 5_445 1_555 1_555 no
H(4) C(15) H(10) 97.1(1) 5_445 1_555 1_555 no
H(4) C(15) H(11) 119.1(1) 5_445 1_555 1_555 no
H(4) C(15) H(12) 111.4(1) 5_445 1_555 1_555 no
H(4) C(15) H(12) 140.0(1) 5_445 1_555 6_555 no
H(4) C(15) H(13) 168.5(1) 5_445 1_555 6_555 no
H(4) C(15) H(14) 75.39(7) 5_445 1_555 1_555 no
H(5) C(15) H(9) 115.68(10) 5_445 1_555 1_555 no
H(5) C(15) H(10) 117.7(1) 5_445 1_555 1_555 no
H(5) C(15) H(11) 88.2(1) 5_445 1_555 1_555 no
H(5) C(15) H(12) 68.99(8) 5_445 1_555 1_555 no
H(5) C(15) H(12) 139.1(1) 5_445 1_555 6_555 no
H(5) C(15) H(13) 146.1(1) 5_445 1_555 6_555 no
H(5) C(15) H(14) 64.70(7) 5_445 1_555 1_555 no
H(9) C(15) H(10) 44.73(8) 1_555 1_555 1_555 no
H(9) C(15) H(11) 118.5(1) 1_555 1_555 1_555 no
H(9) C(15) H(12) 162.6(1) 1_555 1_555 1_555 no
H(9) C(15) H(12) 95.65(10) 1_555 1_555 6_555 no
H(9) C(15) H(13) 94.19(9) 1_555 1_555 6_555 no
H(9) C(15) H(14) 121.2(1) 1_555 1_555 1_555 no
H(10) C(15) H(11) 73.8(1) 1_555 1_555 1_555 no
H(10) C(15) H(12) 117.9(1) 1_555 1_555 1_555 no
H(10) C(15) H(12) 103.0(1) 1_555 1_555 6_555 no
H(10) C(15) H(13) 72.05(9) 1_555 1_555 6_555 no
H(10) C(15) H(14) 165.9(2) 1_555 1_555 1_555 no
H(11) C(15) H(12) 44.10(8) 1_555 1_555 1_555 no
H(11) C(15) H(12) 99.7(1) 1_555 1_555 6_555 no
H(11) C(15) H(13) 62.27(8) 1_555 1_555 6_555 no
H(11) C(15) H(14) 120.3(2) 1_555 1_555 1_555 no
H(12) C(15) H(12) 89.12(9) 1_555 1_555 6_555 no
H(12) C(15) H(13) 77.78(7) 1_555 1_555 6_555 no
H(12) C(15) H(14) 76.23(8) 1_555 1_555 1_555 no
H(12) C(15) H(13) 43.56(4) 6_555 1_555 6_555 no
H(12) C(15) H(14) 76.98(7) 6_555 1_555 1_555 no
H(13) C(15) H(14) 114.40(9) 6_555 1_555 1_555 no
C(14) C(16) C(15) 28.4(2) 1_555 1_555 1_555 yes
C(14) C(16) C(17) 150.2(3) 1_555 1_555 1_555 yes
C(14) C(16) C(18) 119.5(2) 1_555 1_555 1_555 yes
C(14) C(16) C(19) 90.2(2) 1_555 1_555 1_555 yes
C(14) C(16) C(20) 59.6(1) 1_555 1_555 1_555 yes
C(14) C(16) H(5) 90.9(1) 1_555 1_555 5_445 no
C(14) C(16) H(10) 21.73(9) 1_555 1_555 1_555 no
C(14) C(16) H(11) 90.6(3) 1_555 1_555 1_555 no
C(14) C(16) H(12) 175.2(2) 1_555 1_555 1_555 no
C(14) C(16) H(12) 71.8(1) 1_555 1_555 6_555 no
C(14) C(16) H(13) 128.6(2) 1_555 1_555 1_555 no
C(14) C(16) H(13) 75.6(1) 1_555 1_555 6_555 no
C(15) C(16) C(17) 121.8(3) 1_555 1_555 1_555 yes
C(15) C(16) C(18) 91.2(2) 1_555 1_555 1_555 yes
C(15) C(16) C(19) 61.8(2) 1_555 1_555 1_555 yes
C(15) C(16) C(20) 31.3(2) 1_555 1_555 1_555 yes
C(15) C(16) H(5) 77.7(2) 1_555 1_555 5_445 no
C(15) C(16) H(10) 50.1(2) 1_555 1_555 1_555 no
C(15) C(16) H(11) 119.0(4) 1_555 1_555 1_555 no
C(15) C(16) H(12) 146.8(3) 1_555 1_555 1_555 no
C(15) C(16) H(12) 61.7(2) 1_555 1_555 6_555 no
C(15) C(16) H(13) 100.2(2) 1_555 1_555 1_555 no
C(15) C(16) H(13) 85.4(2) 1_555 1_555 6_555 no
C(17) C(16) C(18) 30.7(2) 1_555 1_555 1_555 yes
C(17) C(16) C(19) 60.0(2) 1_555 1_555 1_555 yes
C(17) C(16) C(20) 90.6(2) 1_555 1_555 1_555 yes
C(17) C(16) H(5) 75.1(2) 1_555 1_555 5_445 no
C(17) C(16) H(10) 171.9(3) 1_555 1_555 1_555 no
C(17) C(16) H(11) 119.2(4) 1_555 1_555 1_555 no
C(17) C(16) H(12) 25.0(2) 1_555 1_555 1_555 no
C(17) C(16) H(12) 93.9(2) 1_555 1_555 6_555 no
C(17) C(16) H(13) 21.6(2) 1_555 1_555 1_555 no
C(17) C(16) H(13) 111.6(3) 1_555 1_555 6_555 no
C(18) C(16) C(19) 29.3(1) 1_555 1_555 1_555 yes
C(18) C(16) C(20) 59.9(1) 1_555 1_555 1_555 yes
C(18) C(16) H(5) 63.9(1) 1_555 1_555 5_445 no
C(18) C(16) H(10) 141.3(2) 1_555 1_555 1_555 no
C(18) C(16) H(11) 149.8(4) 1_555 1_555 1_555 no
C(18) C(16) H(12) 55.7(1) 1_555 1_555 1_555 no
C(18) C(16) H(12) 78.8(1) 1_555 1_555 6_555 no
C(18) C(16) H(13) 9.02(10) 1_555 1_555 1_555 no
C(18) C(16) H(13) 113.3(2) 1_555 1_555 6_555 no
C(19) C(16) C(20) 30.6(1) 1_555 1_555 1_555 yes
C(19) C(16) H(5) 60.11(10) 1_555 1_555 5_445 no
C(19) C(16) H(10) 111.9(2) 1_555 1_555 1_555 no
C(19) C(16) H(11) 178.5(3) 1_555 1_555 1_555 no
C(19) C(16) H(12) 85.0(2) 1_555 1_555 1_555 no
C(19) C(16) H(12) 66.6(1) 1_555 1_555 6_555 no
C(19) C(16) H(13) 38.35(9) 1_555 1_555 1_555 no
C(19) C(16) H(13) 108.4(1) 1_555 1_555 6_555 no
C(20) C(16) H(5) 65.7(1) 1_555 1_555 5_445 no
C(20) C(16) H(10) 81.4(1) 1_555 1_555 1_555 no
C(20) C(16) H(11) 150.2(4) 1_555 1_555 1_555 no
C(20) C(16) H(12) 115.6(2) 1_555 1_555 1_555 no
C(20) C(16) H(12) 59.2(1) 1_555 1_555 6_555 no
C(20) C(16) H(13) 68.9(1) 1_555 1_555 1_555 no
C(20) C(16) H(13) 97.7(1) 1_555 1_555 6_555 no
H(5) C(16) H(10) 101.5(1) 5_445 1_555 1_555 no
H(5) C(16) H(11) 118.6(3) 5_445 1_555 1_555 no
H(5) C(16) H(12) 86.9(1) 5_445 1_555 1_555 no
H(5) C(16) H(12) 123.6(1) 5_445 1_555 6_555 no
H(5) C(16) H(13) 66.44(8) 5_445 1_555 1_555 no
H(5) C(16) H(13) 162.7(1) 5_445 1_555 6_555 no
H(10) C(16) H(11) 68.9(2) 1_555 1_555 1_555 no
H(10) C(16) H(12) 163.1(2) 1_555 1_555 1_555 no
H(10) C(16) H(12) 81.8(1) 1_555 1_555 6_555 no
H(10) C(16) H(13) 150.3(1) 1_555 1_555 1_555 no
H(10) C(16) H(13) 69.69(10) 1_555 1_555 6_555 no
H(11) C(16) H(12) 94.2(3) 1_555 1_555 1_555 no
H(11) C(16) H(12) 114.9(3) 1_555 1_555 6_555 no
H(11) C(16) H(13) 140.8(3) 1_555 1_555 1_555 no
H(11) C(16) H(13) 73.1(2) 1_555 1_555 6_555 no
H(12) C(16) H(12) 105.9(1) 1_555 1_555 6_555 no
H(12) C(16) H(13) 46.64(8) 1_555 1_555 1_555 no
H(12) C(16) H(13) 105.7(1) 1_555 1_555 6_555 no
H(12) C(16) H(13) 83.30(8) 6_555 1_555 1_555 no
H(12) C(16) H(13) 42.02(5) 6_555 1_555 6_555 no
H(13) C(16) H(13) 113.6(1) 1_555 1_555 6_555 no
C(15) C(17) C(16) 29.9(2) 1_555 1_555 1_555 yes
C(15) C(17) C(18) 90.1(3) 1_555 1_555 1_555 yes
C(15) C(17) C(19) 61.0(1) 1_555 1_555 1_555 yes
C(15) C(17) C(20) 30.8(1) 1_555 1_555 1_555 yes
C(15) C(17) H(5) 69.2(1) 1_555 1_555 5_445 no
C(15) C(17) H(9) 118.4(2) 1_555 1_555 1_545 no
C(15) C(17) H(11) 55.1(1) 1_555 1_555 1_555 no
C(15) C(17) H(12) 149.5(4) 1_555 1_555 1_555 no
C(15) C(17) H(13) 114.6(2) 1_555 1_555 1_555 no
C(15) C(17) H(14) 69.7(1) 1_555 1_555 1_555 no
C(16) C(17) C(18) 120.0(4) 1_555 1_555 1_555 yes
C(16) C(17) C(19) 90.9(3) 1_555 1_555 1_555 yes
C(16) C(17) C(20) 60.7(2) 1_555 1_555 1_555 yes
C(16) C(17) H(5) 80.3(2) 1_555 1_555 5_445 no
C(16) C(17) H(9) 113.9(3) 1_555 1_555 1_545 no
C(16) C(17) H(11) 25.2(2) 1_555 1_555 1_555 no
C(16) C(17) H(12) 119.6(4) 1_555 1_555 1_555 no
C(16) C(17) H(13) 144.5(3) 1_555 1_555 1_555 no
C(16) C(17) H(14) 99.5(2) 1_555 1_555 1_555 no
C(18) C(17) C(19) 29.1(2) 1_555 1_555 1_555 yes
C(18) C(17) C(20) 59.3(2) 1_555 1_555 1_555 yes
C(18) C(17) H(5) 72.8(2) 1_555 1_555 5_445 no
C(18) C(17) H(9) 89.7(3) 1_555 1_555 1_545 no
C(18) C(17) H(11) 145.2(3) 1_555 1_555 1_555 no
C(18) C(17) H(12) 120.4(4) 1_555 1_555 1_555 no
C(18) C(17) H(13) 24.5(2) 1_555 1_555 1_555 no
C(18) C(17) H(14) 20.5(2) 1_555 1_555 1_555 no
C(19) C(17) C(20) 30.2(1) 1_555 1_555 1_555 yes
C(19) C(17) H(5) 64.3(1) 1_555 1_555 5_445 no
C(19) C(17) H(9) 103.0(2) 1_555 1_555 1_545 no
C(19) C(17) H(11) 116.1(2) 1_555 1_555 1_555 no
C(19) C(17) H(12) 149.5(4) 1_555 1_555 1_555 no
C(19) C(17) H(13) 53.6(1) 1_555 1_555 1_555 no
C(19) C(17) H(14) 8.67(9) 1_555 1_555 1_555 no
C(20) C(17) H(5) 63.23(9) 1_555 1_555 5_445 no
C(20) C(17) H(9) 114.3(1) 1_555 1_555 1_545 no
C(20) C(17) H(11) 85.9(2) 1_555 1_555 1_555 no
C(20) C(17) H(12) 179.4(3) 1_555 1_555 1_555 no
C(20) C(17) H(13) 83.8(1) 1_555 1_555 1_555 no
C(20) C(17) H(14) 38.83(8) 1_555 1_555 1_555 no
H(5) C(17) H(9) 52.21(6) 5_445 1_555 1_545 no
H(5) C(17) H(11) 91.3(1) 5_445 1_555 1_555 no
H(5) C(17) H(12) 117.3(3) 5_445 1_555 1_555 no
H(5) C(17) H(13) 83.1(1) 5_445 1_555 1_555 no
H(5) C(17) H(14) 66.08(7) 5_445 1_555 1_555 no
H(9) C(17) H(11) 105.0(1) 1_545 1_555 1_555 no
H(9) C(17) H(12) 66.1(2) 1_545 1_555 1_555 no
H(9) C(17) H(13) 78.4(1) 1_545 1_555 1_555 no
H(9) C(17) H(14) 99.0(1) 1_545 1_555 1_555 no
H(11) C(17) H(12) 94.4(3) 1_555 1_555 1_555 no
H(11) C(17) H(13) 169.6(2) 1_555 1_555 1_555 no
H(11) C(17) H(14) 124.7(2) 1_555 1_555 1_555 no
H(12) C(17) H(13) 95.9(3) 1_555 1_555 1_555 no
H(12) C(17) H(14) 140.8(3) 1_555 1_555 1_555 no
H(13) C(17) H(14) 44.95(7) 1_555 1_555 1_555 no
C(15) C(18) C(16) 30.4(1) 1_555 1_555 1_555 yes
C(15) C(18) C(17) 59.8(2) 1_555 1_555 1_555 yes
C(15) C(18) C(19) 60.9(2) 1_555 1_555 1_555 yes
C(15) C(18) C(20) 31.0(1) 1_555 1_555 1_555 yes
C(15) C(18) H(5) 66.6(1) 1_555 1_555 5_445 no
C(15) C(18) H(8) 123.3(1) 1_555 1_555 1_545 no
C(15) C(18) H(11) 39.12(9) 1_555 1_555 1_555 no
C(15) C(18) H(12) 83.8(1) 1_555 1_555 1_555 no
C(15) C(18) H(13) 179.1(3) 1_555 1_555 1_555 no
C(15) C(18) H(14) 85.8(1) 1_555 1_555 1_555 no
C(16) C(18) C(17) 29.3(2) 1_555 1_555 1_555 yes
C(16) C(18) C(19) 91.3(3) 1_555 1_555 1_555 yes
C(16) C(18) C(20) 61.4(2) 1_555 1_555 1_555 yes
C(16) C(18) H(5) 71.2(1) 1_555 1_555 5_445 no
C(16) C(18) H(8) 119.0(2) 1_555 1_555 1_545 no
C(16) C(18) H(11) 8.7(1) 1_555 1_555 1_555 no
C(16) C(18) H(12) 53.4(1) 1_555 1_555 1_555 no
C(16) C(18) H(13) 148.7(3) 1_555 1_555 1_555 no
C(16) C(18) H(14) 116.2(2) 1_555 1_555 1_555 no
C(17) C(18) C(19) 120.6(4) 1_555 1_555 1_555 yes
C(17) C(18) C(20) 90.7(3) 1_555 1_555 1_555 yes
C(17) C(18) H(5) 80.9(2) 1_555 1_555 5_445 no
C(17) C(18) H(8) 107.7(3) 1_555 1_555 1_545 no
C(17) C(18) H(11) 20.6(2) 1_555 1_555 1_555 no
C(17) C(18) H(12) 24.1(2) 1_555 1_555 1_555 no
C(17) C(18) H(13) 119.4(4) 1_555 1_555 1_555 no
C(17) C(18) H(14) 145.6(3) 1_555 1_555 1_555 no
C(19) C(18) C(20) 29.9(2) 1_555 1_555 1_555 yes
C(19) C(18) H(5) 76.2(2) 1_555 1_555 5_445 no
C(19) C(18) H(8) 103.7(2) 1_555 1_555 1_545 no
C(19) C(18) H(11) 100.0(2) 1_555 1_555 1_555 no
C(19) C(18) H(12) 144.7(3) 1_555 1_555 1_555 no
C(19) C(18) H(13) 120.0(4) 1_555 1_555 1_555 no
C(19) C(18) H(14) 24.9(2) 1_555 1_555 1_555 no
C(20) C(18) H(5) 69.0(1) 1_555 1_555 5_445 no
C(20) C(18) H(8) 117.5(1) 1_555 1_555 1_545 no
C(20) C(18) H(11) 70.1(1) 1_555 1_555 1_555 no
C(20) C(18) H(12) 114.8(2) 1_555 1_555 1_555 no
C(20) C(18) H(13) 149.9(3) 1_555 1_555 1_555 no
C(20) C(18) H(14) 54.9(1) 1_555 1_555 1_555 no
H(5) C(18) H(8) 56.76(6) 5_445 1_555 1_545 no
H(5) C(18) H(11) 73.26(8) 5_445 1_555 1_555 no
H(5) C(18) H(12) 90.4(1) 5_445 1_555 1_555 no
H(5) C(18) H(13) 113.5(2) 5_445 1_555 1_555 no
H(5) C(18) H(14) 85.2(1) 5_445 1_555 1_555 no
H(8) C(18) H(11) 115.9(1) 1_545 1_555 1_555 no
H(8) C(18) H(12) 95.2(1) 1_545 1_555 1_555 no
H(8) C(18) H(13) 56.8(2) 1_545 1_555 1_555 no
H(8) C(18) H(14) 90.1(1) 1_545 1_555 1_555 no
H(11) C(18) H(12) 44.70(8) 1_555 1_555 1_555 no
H(11) C(18) H(13) 140.0(3) 1_555 1_555 1_555 no
H(11) C(18) H(14) 124.9(2) 1_555 1_555 1_555 no
H(12) C(18) H(13) 95.3(3) 1_555 1_555 1_555 no
H(12) C(18) H(14) 169.6(2) 1_555 1_555 1_555 no
H(13) C(18) H(14) 95.0(3) 1_555 1_555 1_555 no
Se(1) C(19) O(1) 54.36(7) 1_555 1_555 3_555 yes
Se(1) C(19) C(3) 83.31(10) 1_555 1_555 1_545 yes
Se(1) C(19) C(11) 37.08(9) 1_555 1_555 1_555 yes
Se(1) C(19) C(15) 96.2(1) 1_555 1_555 1_555 yes
Se(1) C(19) C(16) 126.9(2) 1_555 1_555 1_555 yes
Se(1) C(19) C(17) 156.0(2) 1_555 1_555 1_555 yes
Se(1) C(19) C(18) 173.5(3) 1_555 1_555 1_555 yes
Se(1) C(19) C(20) 64.9(2) 1_555 1_555 1_555 yes
Se(1) C(19) H(2) 66.97(6) 1_555 1_555 1_545 no
Se(1) C(19) H(5) 105.68(10) 1_555 1_555 5_445 no
Se(1) C(19) H(7) 53.05(6) 1_555 1_555 1_555 no
Se(1) C(19) H(12) 164.7(1) 1_555 1_555 1_555 no
Se(1) C(19) H(12) 88.23(9) 1_555 1_555 6_555 no
Se(1) C(19) H(13) 148.9(1) 1_555 1_555 1_555 no
Se(1) C(19) H(14) 54.2(2) 1_555 1_555 1_555 no
O(1) C(19) C(3) 63.7(1) 3_555 1_555 1_545 yes
O(1) C(19) C(11) 78.0(1) 3_555 1_555 1_555 yes
O(1) C(19) C(15) 119.3(2) 3_555 1_555 1_555 yes
O(1) C(19) C(16) 134.3(1) 3_555 1_555 1_555 yes
O(1) C(19) C(17) 136.2(2) 3_555 1_555 1_555 yes
O(1) C(19) C(18) 123.5(3) 3_555 1_555 1_555 yes
O(1) C(19) C(20) 98.3(2) 3_555 1_555 1_555 yes
O(1) C(19) H(2) 55.07(7) 3_555 1_555 1_545 no
O(1) C(19) H(5) 69.70(8) 3_555 1_555 5_445 no
O(1) C(19) H(7) 91.94(10) 3_555 1_555 1_555 no
O(1) C(19) H(12) 133.8(1) 3_555 1_555 1_555 no
O(1) C(19) H(12) 142.6(1) 3_555 1_555 6_555 no
O(1) C(19) H(13) 107.1(1) 3_555 1_555 1_555 no
O(1) C(19) H(14) 45.2(2) 3_555 1_555 1_555 no
C(3) C(19) C(11) 120.3(1) 1_545 1_555 1_555 yes
C(3) C(19) C(15) 175.8(2) 1_545 1_555 1_555 yes
C(3) C(19) C(16) 149.5(2) 1_545 1_555 1_555 yes
C(3) C(19) C(17) 120.5(2) 1_545 1_555 1_555 yes
C(3) C(19) C(18) 90.3(2) 1_545 1_555 1_555 yes
C(3) C(19) C(20) 147.9(2) 1_545 1_555 1_555 yes
C(3) C(19) H(2) 16.34(7) 1_545 1_555 1_545 no
C(3) C(19) H(5) 113.1(1) 1_545 1_555 5_445 no
C(3) C(19) H(7) 65.28(9) 1_545 1_555 1_555 no
C(3) C(19) H(12) 111.8(1) 1_545 1_555 1_555 no
C(3) C(19) H(12) 116.4(1) 1_545 1_555 6_555 no
C(3) C(19) H(13) 65.6(1) 1_545 1_555 1_555 no
C(3) C(19) H(14) 29.6(2) 1_545 1_555 1_555 no
C(11) C(19) C(15) 59.1(1) 1_555 1_555 1_555 yes
C(11) C(19) C(16) 89.8(2) 1_555 1_555 1_555 yes
C(11) C(19) C(17) 118.9(2) 1_555 1_555 1_555 yes
C(11) C(19) C(18) 149.2(3) 1_555 1_555 1_555 yes
C(11) C(19) C(20) 27.8(2) 1_555 1_555 1_555 yes
C(11) C(19) H(2) 104.0(1) 1_555 1_555 1_545 no
C(11) C(19) H(5) 91.9(1) 1_555 1_555 5_445 no
C(11) C(19) H(7) 72.6(1) 1_555 1_555 1_555 no
C(11) C(19) H(12) 127.7(1) 1_555 1_555 1_555 no
C(11) C(19) H(12) 70.5(1) 1_555 1_555 6_555 no
C(11) C(19) H(13) 173.9(2) 1_555 1_555 1_555 no
C(11) C(19) H(14) 91.3(2) 1_555 1_555 1_555 no
C(15) C(19) C(16) 30.7(1) 1_555 1_555 1_555 yes
C(15) C(19) C(17) 59.9(2) 1_555 1_555 1_555 yes
C(15) C(19) C(18) 90.1(2) 1_555 1_555 1_555 yes
C(15) C(19) C(20) 31.3(2) 1_555 1_555 1_555 yes
C(15) C(19) H(2) 162.6(2) 1_555 1_555 1_545 no
C(15) C(19) H(5) 71.1(1) 1_555 1_555 5_445 no
C(15) C(19) H(7) 111.1(2) 1_555 1_555 1_555 no
C(15) C(19) H(12) 68.6(1) 1_555 1_555 1_555 no
C(15) C(19) H(12) 59.3(1) 1_555 1_555 6_555 no
C(15) C(19) H(13) 114.9(2) 1_555 1_555 1_555 no
C(15) C(19) H(14) 150.4(3) 1_555 1_555 1_555 no
C(16) C(19) C(17) 29.1(1) 1_555 1_555 1_555 yes
C(16) C(19) C(18) 59.4(2) 1_555 1_555 1_555 yes
C(16) C(19) C(20) 62.0(2) 1_555 1_555 1_555 yes
C(16) C(19) H(2) 165.5(2) 1_555 1_555 1_545 no
C(16) C(19) H(5) 66.9(1) 1_555 1_555 5_445 no
C(16) C(19) H(7) 126.3(1) 1_555 1_555 1_555 no
C(16) C(19) H(12) 37.9(1) 1_555 1_555 1_555 no
C(16) C(19) H(12) 66.3(1) 1_555 1_555 6_555 no
C(16) C(19) H(13) 84.2(1) 1_555 1_555 1_555 no
C(16) C(19) H(14) 178.6(3) 1_555 1_555 1_555 no
C(17) C(19) C(18) 30.2(2) 1_555 1_555 1_555 yes
C(17) C(19) C(20) 91.2(2) 1_555 1_555 1_555 yes
C(17) C(19) H(2) 136.8(2) 1_555 1_555 1_545 no
C(17) C(19) H(5) 69.7(1) 1_555 1_555 5_445 no
C(17) C(19) H(7) 130.8(2) 1_555 1_555 1_555 no
C(17) C(19) H(12) 8.7(1) 1_555 1_555 1_555 no
C(17) C(19) H(12) 78.4(1) 1_555 1_555 6_555 no
C(17) C(19) H(13) 55.1(1) 1_555 1_555 1_555 no
C(17) C(19) H(14) 149.8(3) 1_555 1_555 1_555 no
C(18) C(19) C(20) 121.4(3) 1_555 1_555 1_555 yes
C(18) C(19) H(2) 106.7(3) 1_555 1_555 1_545 no
C(18) C(19) H(5) 77.8(2) 1_555 1_555 5_445 no
C(18) C(19) H(7) 123.0(2) 1_555 1_555 1_555 no
C(18) C(19) H(12) 21.5(2) 1_555 1_555 1_555 no
C(18) C(19) H(12) 93.6(2) 1_555 1_555 6_555 no
C(18) C(19) H(13) 24.8(2) 1_555 1_555 1_555 no
C(18) C(19) H(14) 119.5(4) 1_555 1_555 1_555 no
C(20) C(19) H(2) 131.6(2) 1_555 1_555 1_545 no
C(20) C(19) H(5) 81.3(2) 1_555 1_555 5_445 no
C(20) C(19) H(7) 90.6(2) 1_555 1_555 1_555 no
C(20) C(19) H(12) 99.9(2) 1_555 1_555 1_555 no
C(20) C(19) H(12) 61.1(2) 1_555 1_555 6_555 no
C(20) C(19) H(13) 146.2(3) 1_555 1_555 1_555 no
C(20) C(19) H(14) 119.1(3) 1_555 1_555 1_555 no
H(2) C(19) H(5) 116.3(1) 1_545 1_555 5_445 no
H(2) C(19) H(7) 55.88(6) 1_545 1_555 1_555 no
H(2) C(19) H(12) 128.1(1) 1_545 1_555 1_555 no
H(2) C(19) H(12) 113.58(9) 1_545 1_555 6_555 no
H(2) C(19) H(13) 81.9(1) 1_545 1_555 1_555 no
H(2) C(19) H(14) 13.8(1) 1_545 1_555 1_555 no
H(5) C(19) H(7) 158.4(1) 5_445 1_555 1_555 no
H(5) C(19) H(12) 71.55(7) 5_445 1_555 1_555 no
H(5) C(19) H(12) 129.7(1) 5_445 1_555 6_555 no
H(5) C(19) H(13) 86.9(1) 5_445 1_555 1_555 no
H(5) C(19) H(14) 112.2(2) 5_445 1_555 1_555 no
H(7) C(19) H(12) 129.8(1) 1_555 1_555 1_555 no
H(7) C(19) H(12) 59.98(6) 1_555 1_555 6_555 no
H(7) C(19) H(13) 110.0(1) 1_555 1_555 1_555 no
H(7) C(19) H(14) 54.8(2) 1_555 1_555 1_555 no
H(12) C(19) H(12) 82.74(7) 1_555 1_555 6_555 no
H(12) C(19) H(13) 46.30(7) 1_555 1_555 1_555 no
H(12) C(19) H(14) 141.0(3) 1_555 1_555 1_555 no
H(12) C(19) H(13) 105.7(1) 6_555 1_555 1_555 no
H(12) C(19) H(14) 114.8(2) 6_555 1_555 1_555 no
H(13) C(19) H(14) 94.7(2) 1_555 1_555 1_555 no
Se(1) C(20) C(11) 35.2(2) 1_555 1_555 1_555 yes
Se(1) C(20) C(12) 63.4(1) 1_555 1_555 1_555 yes
Se(1) C(20) C(13) 93.4(1) 1_555 1_555 1_555 yes
Se(1) C(20) C(14) 122.4(2) 1_555 1_555 1_555 yes
Se(1) C(20) C(15) 152.5(3) 1_555 1_555 1_555 yes
Se(1) C(20) C(16) 176.8(2) 1_555 1_555 1_555 yes
Se(1) C(20) C(17) 148.1(2) 1_555 1_555 1_555 yes
Se(1) C(20) C(18) 118.1(2) 1_555 1_555 1_555 yes
Se(1) C(20) C(19) 89.4(2) 1_555 1_555 1_555 yes
Se(1) C(20) H(4) 85.32(8) 1_555 1_555 5_445 no
Se(1) C(20) H(5) 110.62(9) 1_555 1_555 5_445 no
Se(1) C(20) H(7) 52.89(5) 1_555 1_555 1_555 no
Se(1) C(20) H(8) 54.67(6) 1_555 1_555 1_555 no
Se(1) C(20) H(10) 131.0(1) 1_555 1_555 1_555 no
Se(1) C(20) H(11) 174.8(1) 1_555 1_555 1_555 no
Se(1) C(20) H(12) 102.72(9) 1_555 1_555 6_555 no
Se(1) C(20) H(13) 109.47(10) 1_555 1_555 1_555 no
Se(1) C(20) H(14) 64.95(8) 1_555 1_555 1_555 no
C(11) C(20) C(12) 28.1(2) 1_555 1_555 1_555 yes
C(11) C(20) C(13) 58.2(2) 1_555 1_555 1_555 yes
C(11) C(20) C(14) 87.2(2) 1_555 1_555 1_555 yes
C(11) C(20) C(15) 117.2(3) 1_555 1_555 1_555 yes
C(11) C(20) C(16) 147.9(3) 1_555 1_555 1_555 yes
C(11) C(20) C(17) 176.6(3) 1_555 1_555 1_555 yes
C(11) C(20) C(18) 153.3(3) 1_555 1_555 1_555 yes
C(11) C(20) C(19) 124.7(3) 1_555 1_555 1_555 yes
C(11) C(20) H(4) 75.3(2) 1_555 1_555 5_445 no
C(11) C(20) H(5) 117.3(2) 1_555 1_555 5_445 no
C(11) C(20) H(7) 76.6(2) 1_555 1_555 1_555 no
C(11) C(20) H(8) 19.4(2) 1_555 1_555 1_555 no
C(11) C(20) H(10) 95.7(2) 1_555 1_555 1_555 no
C(11) C(20) H(11) 139.5(2) 1_555 1_555 1_555 no
C(11) C(20) H(12) 98.0(2) 1_555 1_555 6_555 no
C(11) C(20) H(13) 144.7(2) 1_555 1_555 1_555 no
C(11) C(20) H(14) 100.2(2) 1_555 1_555 1_555 no
C(12) C(20) C(13) 30.1(1) 1_555 1_555 1_555 yes
C(12) C(20) C(14) 59.0(2) 1_555 1_555 1_555 yes
C(12) C(20) C(15) 89.1(2) 1_555 1_555 1_555 yes
C(12) C(20) C(16) 119.8(2) 1_555 1_555 1_555 yes
C(12) C(20) C(17) 148.5(2) 1_555 1_555 1_555 yes
C(12) C(20) C(18) 178.4(2) 1_555 1_555 1_555 yes
C(12) C(20) C(19) 152.8(3) 1_555 1_555 1_555 yes
C(12) C(20) H(4) 70.3(1) 1_555 1_555 5_445 no
C(12) C(20) H(5) 114.4(1) 1_555 1_555 5_445 no
C(12) C(20) H(7) 98.0(1) 1_555 1_555 1_555 no
C(12) C(20) H(8) 8.71(9) 1_555 1_555 1_555 no
C(12) C(20) H(10) 67.6(1) 1_555 1_555 1_555 no
C(12) C(20) H(11) 111.4(1) 1_555 1_555 1_555 no
C(12) C(20) H(12) 92.7(1) 1_555 1_555 6_555 no
C(12) C(20) H(13) 172.8(2) 1_555 1_555 1_555 no
C(12) C(20) H(14) 128.3(2) 1_555 1_555 1_555 no
C(13) C(20) C(14) 29.0(1) 1_555 1_555 1_555 yes
C(13) C(20) C(15) 59.1(2) 1_555 1_555 1_555 yes
C(13) C(20) C(16) 89.8(2) 1_555 1_555 1_555 yes
C(13) C(20) C(17) 118.5(2) 1_555 1_555 1_555 yes
C(13) C(20) C(18) 148.5(2) 1_555 1_555 1_555 yes
C(13) C(20) C(19) 176.7(2) 1_555 1_555 1_555 yes
C(13) C(20) H(4) 70.6(1) 1_555 1_555 5_445 no
C(13) C(20) H(5) 105.2(1) 1_555 1_555 5_445 no
C(13) C(20) H(7) 119.7(1) 1_555 1_555 1_555 no
C(13) C(20) H(8) 38.8(1) 1_555 1_555 1_555 no
C(13) C(20) H(10) 37.5(1) 1_555 1_555 1_555 no
C(13) C(20) H(11) 81.3(1) 1_555 1_555 1_555 no
C(13) C(20) H(12) 86.0(1) 1_555 1_555 6_555 no
C(13) C(20) H(13) 157.1(1) 1_555 1_555 1_555 no
C(13) C(20) H(14) 158.3(2) 1_555 1_555 1_555 no
C(14) C(20) C(15) 30.1(2) 1_555 1_555 1_555 yes
C(14) C(20) C(16) 60.8(2) 1_555 1_555 1_555 yes
C(14) C(20) C(17) 89.5(2) 1_555 1_555 1_555 yes
C(14) C(20) C(18) 119.5(2) 1_555 1_555 1_555 yes
C(14) C(20) C(19) 148.1(3) 1_555 1_555 1_555 yes
C(14) C(20) H(4) 76.2(1) 1_555 1_555 5_445 no
C(14) C(20) H(5) 93.1(1) 1_555 1_555 5_445 no
C(14) C(20) H(7) 135.2(2) 1_555 1_555 1_555 no
C(14) C(20) H(8) 67.7(1) 1_555 1_555 1_555 no
C(14) C(20) H(10) 8.6(1) 1_555 1_555 1_555 no
C(14) C(20) H(11) 52.4(1) 1_555 1_555 1_555 no
C(14) C(20) H(12) 80.3(1) 1_555 1_555 6_555 no
C(14) C(20) H(13) 128.1(2) 1_555 1_555 1_555 no
C(14) C(20) H(14) 172.4(2) 1_555 1_555 1_555 no
C(15) C(20) C(16) 30.7(2) 1_555 1_555 1_555 yes
C(15) C(20) C(17) 59.4(2) 1_555 1_555 1_555 yes
C(15) C(20) C(18) 89.4(2) 1_555 1_555 1_555 yes
C(15) C(20) C(19) 118.1(3) 1_555 1_555 1_555 yes
C(15) C(20) H(4) 85.6(2) 1_555 1_555 5_445 no
C(15) C(20) H(5) 80.0(2) 1_555 1_555 5_445 no
C(15) C(20) H(7) 137.9(2) 1_555 1_555 1_555 no
C(15) C(20) H(8) 97.8(2) 1_555 1_555 1_555 no
C(15) C(20) H(10) 21.5(2) 1_555 1_555 1_555 no
C(15) C(20) H(11) 22.3(2) 1_555 1_555 1_555 no
C(15) C(20) H(12) 76.8(2) 1_555 1_555 6_555 no
C(15) C(20) H(13) 98.0(2) 1_555 1_555 1_555 no
C(15) C(20) H(14) 142.5(3) 1_555 1_555 1_555 no
C(16) C(20) C(17) 28.7(1) 1_555 1_555 1_555 yes
C(16) C(20) C(18) 58.7(2) 1_555 1_555 1_555 yes
C(16) C(20) C(19) 87.4(2) 1_555 1_555 1_555 yes
C(16) C(20) H(4) 96.0(1) 1_555 1_555 5_445 no
C(16) C(20) H(5) 68.7(1) 1_555 1_555 5_445 no
C(16) C(20) H(7) 125.0(1) 1_555 1_555 1_555 no
C(16) C(20) H(8) 128.5(2) 1_555 1_555 1_555 no
C(16) C(20) H(10) 52.2(1) 1_555 1_555 1_555 no
C(16) C(20) H(11) 8.4(1) 1_555 1_555 1_555 no
C(16) C(20) H(12) 77.3(1) 1_555 1_555 6_555 no
C(16) C(20) H(13) 67.3(1) 1_555 1_555 1_555 no
C(16) C(20) H(14) 111.9(2) 1_555 1_555 1_555 no
C(17) C(20) C(18) 30.0(1) 1_555 1_555 1_555 yes
C(17) C(20) C(19) 58.7(2) 1_555 1_555 1_555 yes
C(17) C(20) H(4) 104.4(1) 1_555 1_555 5_445 no
C(17) C(20) H(5) 63.4(1) 1_555 1_555 5_445 no
C(17) C(20) H(7) 105.5(1) 1_555 1_555 1_555 no
C(17) C(20) H(8) 157.2(2) 1_555 1_555 1_555 no
C(17) C(20) H(10) 81.0(1) 1_555 1_555 1_555 no
C(17) C(20) H(11) 37.1(1) 1_555 1_555 1_555 no
C(17) C(20) H(12) 80.9(1) 1_555 1_555 6_555 no
C(17) C(20) H(13) 38.6(1) 1_555 1_555 1_555 no
C(17) C(20) H(14) 83.2(1) 1_555 1_555 1_555 no
C(18) C(20) C(19) 28.7(2) 1_555 1_555 1_555 yes
C(18) C(20) H(4) 109.0(1) 1_555 1_555 5_445 no
C(18) C(20) H(5) 64.8(1) 1_555 1_555 5_445 no
C(18) C(20) H(7) 83.4(1) 1_555 1_555 1_555 no
C(18) C(20) H(8) 172.7(2) 1_555 1_555 1_555 no
C(18) C(20) H(10) 111.0(1) 1_555 1_555 1_555 no
C(18) C(20) H(11) 67.1(1) 1_555 1_555 1_555 no
C(18) C(20) H(12) 87.5(1) 1_555 1_555 6_555 no
C(18) C(20) H(13) 8.62(10) 1_555 1_555 1_555 no
C(18) C(20) H(14) 53.2(1) 1_555 1_555 1_555 no
C(19) C(20) H(4) 108.0(2) 1_555 1_555 5_445 no
C(19) C(20) H(5) 72.1(2) 1_555 1_555 5_445 no
C(19) C(20) H(7) 63.5(2) 1_555 1_555 1_555 no
C(19) C(20) H(8) 144.1(2) 1_555 1_555 1_555 no
C(19) C(20) H(10) 139.6(2) 1_555 1_555 1_555 no
C(19) C(20) H(11) 95.8(2) 1_555 1_555 1_555 no
C(19) C(20) H(12) 95.0(2) 1_555 1_555 6_555 no
C(19) C(20) H(13) 20.1(2) 1_555 1_555 1_555 no
C(19) C(20) H(14) 24.5(1) 1_555 1_555 1_555 no
H(4) C(20) H(5) 44.59(4) 5_445 1_555 5_445 no
H(4) C(20) H(7) 135.8(1) 5_445 1_555 1_555 no
H(4) C(20) H(8) 71.26(7) 5_445 1_555 1_555 no
H(4) C(20) H(10) 78.78(7) 5_445 1_555 1_555 no
H(4) C(20) H(11) 92.99(8) 5_445 1_555 1_555 no
H(4) C(20) H(12) 155.8(1) 5_445 1_555 6_555 no
H(4) C(20) H(13) 109.55(10) 5_445 1_555 1_555 no
H(4) C(20) H(14) 103.7(1) 5_445 1_555 1_555 no
H(5) C(20) H(7) 131.5(1) 5_445 1_555 1_555 no
H(5) C(20) H(8) 115.86(9) 5_445 1_555 1_555 no
H(5) C(20) H(10) 89.42(7) 5_445 1_555 1_555 no
H(5) C(20) H(11) 71.15(6) 5_445 1_555 1_555 no
H(5) C(20) H(12) 143.8(1) 5_445 1_555 6_555 no
H(5) C(20) H(13) 66.75(7) 5_445 1_555 1_555 no
H(5) C(20) H(14) 82.0(1) 5_445 1_555 1_555 no
H(7) C(20) H(8) 91.46(8) 1_555 1_555 1_555 no
H(7) C(20) H(10) 137.6(1) 1_555 1_555 1_555 no
H(7) C(20) H(11) 129.90(10) 1_555 1_555 1_555 no
H(7) C(20) H(12) 61.60(5) 1_555 1_555 6_555 no
H(7) C(20) H(13) 76.99(7) 1_555 1_555 1_555 no
H(7) C(20) H(14) 49.60(6) 1_555 1_555 1_555 no
H(8) C(20) H(10) 76.28(8) 1_555 1_555 1_555 no
H(8) C(20) H(11) 120.1(1) 1_555 1_555 1_555 no
H(8) C(20) H(12) 94.59(9) 1_555 1_555 6_555 no
H(8) C(20) H(13) 164.1(1) 1_555 1_555 1_555 no
H(8) C(20) H(14) 119.6(1) 1_555 1_555 1_555 no
H(10) C(20) H(11) 43.82(4) 1_555 1_555 1_555 no
H(10) C(20) H(12) 78.81(7) 1_555 1_555 6_555 no
H(10) C(20) H(13) 119.58(10) 1_555 1_555 1_555 no
H(10) C(20) H(14) 164.0(2) 1_555 1_555 1_555 no
H(11) C(20) H(12) 76.92(7) 1_555 1_555 6_555 no
H(11) C(20) H(13) 75.76(7) 1_555 1_555 1_555 no
H(11) C(20) H(14) 120.3(1) 1_555 1_555 1_555 no
H(12) C(20) H(13) 89.48(8) 6_555 1_555 1_555 no
H(12) C(20) H(14) 100.3(1) 6_555 1_555 1_555 no
H(13) C(20) H(14) 44.55(7) 1_555 1_555 1_555 no

loop_
_geom_bond_atom_site_label_1
_geom_bond_atom_site_label_2
_geom_bond_distance
_geom_bond_site_symmetry_1
_geom_bond_site_symmetry_2
_geom_bond_publ_flag
Se(1) O(1) 1.653(3) 1_555 1_555 yes
Se(1) O(1) 3.032(3) 1_555 3_555 yes
Se(1) C(1) 1.955(3) 1_555 1_555 yes
Se(1) C(2) 2.849(4) 1_555 1_555 yes
Se(1) C(9) 3.220(4) 1_555 1_555 yes
Se(1) C(10) 2.925(3) 1_555 1_555 yes
Se(1) C(11) 1.963(3) 1_555 1_555 yes
Se(1) C(12) 2.858(4) 1_555 1_555 yes
Se(1) C(19) 3.252(4) 1_555 1_555 yes
Se(1) C(20) 2.944(3) 1_555 1_555 yes
O(1) O(1) 3.370(6) 1_555 3_555 yes
O(1) C(1) 2.810(4) 1_555 1_555 yes
O(1) C(2) 2.951(5) 1_555 1_555 yes
O(1) C(2) 3.454(5) 1_555 3_565 yes
O(1) C(11) 2.813(4) 1_555 1_555 yes
O(1) C(12) 3.108(5) 1_555 1_555 yes
O(1) C(19) 3.381(4) 1_555 3_555 yes
C(1) C(2) 1.363(5) 1_555 1_555 yes
C(1) C(3) 2.390(5) 1_555 1_555 yes
C(1) C(4) 2.757(5) 1_555 1_555 yes
C(1) C(5) 2.428(5) 1_555 1_555 yes
C(1) C(9) 2.490(5) 1_555 1_555 yes
C(1) C(10) 1.408(4) 1_555 1_555 yes
C(1) C(11) 2.911(4) 1_555 1_555 yes
C(1) C(12) 3.316(5) 1_555 1_555 yes
C(2) C(3) 1.420(5) 1_555 1_555 yes
C(2) C(4) 2.398(5) 1_555 1_555 yes
C(2) C(5) 2.809(5) 1_555 1_555 yes
C(2) C(10) 2.430(5) 1_555 1_555 yes
C(3) C(4) 1.335(6) 1_555 1_555 yes
C(3) C(5) 2.398(6) 1_555 1_555 yes
C(3) C(10) 2.796(5) 1_555 1_555 yes
C(3) C(19) 3.499(5) 1_555 1_565 yes
C(4) C(5) 1.410(5) 1_555 1_555 yes
C(4) C(6) 2.476(7) 1_555 1_555 yes
C(4) C(10) 2.438(5) 1_555 1_555 yes
C(5) C(6) 1.412(5) 1_555 1_555 yes
C(5) C(7) 2.398(7) 1_555 1_555 yes
C(5) C(8) 2.796(6) 1_555 1_555 yes
C(5) C(9) 2.436(5) 1_555 1_555 yes
C(5) C(10) 1.428(4) 1_555 1_555 yes
C(6) C(7) 1.346(6) 1_555 1_555 yes
C(6) C(8) 2.387(7) 1_555 1_555 yes
C(6) C(9) 2.775(5) 1_555 1_555 yes
C(6) C(10) 2.444(5) 1_555 1_555 yes
C(7) C(8) 1.388(6) 1_555 1_555 yes
C(7) C(9) 2.390(5) 1_555 1_555 yes
C(7) C(10) 2.790(5) 1_555 1_555 yes
C(8) C(9) 1.378(5) 1_555 1_555 yes
C(8) C(10) 2.428(5) 1_555 1_555 yes
C(9) C(10) 1.412(5) 1_555 1_555 yes
C(11) C(12) 1.356(5) 1_555 1_555 yes
C(11) C(13) 2.398(5) 1_555 1_555 yes
C(11) C(14) 2.771(5) 1_555 1_555 yes
C(11) C(15) 2.443(4) 1_555 1_555 yes
C(11) C(19) 2.509(5) 1_555 1_555 yes
C(11) C(20) 1.422(5) 1_555 1_555 yes
C(12) C(13) 1.413(5) 1_555 1_555 yes
C(12) C(14) 2.405(5) 1_555 1_555 yes
C(12) C(15) 2.808(5) 1_555 1_555 yes
C(12) C(20) 2.433(5) 1_555 1_555 yes
C(13) C(14) 1.366(5) 1_555 1_555 yes
C(13) C(15) 2.419(6) 1_555 1_555 yes
C(13) C(20) 2.821(5) 1_555 1_555 yes
C(14) C(15) 1.404(5) 1_555 1_555 yes
C(14) C(16) 2.479(6) 1_555 1_555 yes
C(14) C(20) 2.450(5) 1_555 1_555 yes
C(15) C(16) 1.417(5) 1_555 1_555 yes
C(15) C(17) 2.417(6) 1_555 1_555 yes
C(15) C(18) 2.797(5) 1_555 1_555 yes
C(15) C(19) 2.444(5) 1_555 1_555 yes
C(15) C(20) 1.439(4) 1_555 1_555 yes
C(16) C(17) 1.349(5) 1_555 1_555 yes
C(16) C(18) 2.384(5) 1_555 1_555 yes
C(16) C(19) 2.770(5) 1_555 1_555 yes
C(16) C(20) 2.449(5) 1_555 1_555 yes
C(17) C(18) 1.404(5) 1_555 1_555 yes
C(17) C(19) 2.399(5) 1_555 1_555 yes
C(17) C(20) 2.807(5) 1_555 1_555 yes
C(18) C(19) 1.357(5) 1_555 1_555 yes
C(18) C(20) 2.413(5) 1_555 1_555 yes
C(19) C(20) 1.411(5) 1_555 1_555 yes

loop_
_geom_contact_atom_site_label_1
_geom_contact_atom_site_label_2
_geom_contact_distance
_geom_contact_site_symmetry_1
_geom_contact_site_symmetry_2
Se(1) O(1) 3.032(3) 1_555 3_555
Se(1) C(2) 2.849(4) 1_555 1_555
Se(1) C(9) 3.220(4) 1_555 1_555
Se(1) C(10) 2.925(3) 1_555 1_555
Se(1) C(12) 2.858(4) 1_555 1_555
Se(1) C(19) 3.252(4) 1_555 1_555
Se(1) C(20) 2.944(3) 1_555 1_555
O(1) O(1) 3.370(6) 1_555 3_555
O(1) C(1) 2.810(4) 1_555 1_555
O(1) C(2) 2.951(5) 1_555 1_555
O(1) C(2) 3.454(5) 1_555 3_565
O(1) C(11) 2.813(4) 1_555 1_555
O(1) C(12) 3.108(5) 1_555 1_555
O(1) C(19) 3.381(4) 1_555 3_555
C(1) C(4) 2.757(5) 1_555 1_555
C(1) C(11) 2.911(4) 1_555 1_555
C(1) C(12) 3.316(5) 1_555 1_555
C(2) C(5) 2.809(5) 1_555 1_555
C(3) C(10) 2.796(5) 1_555 1_555
C(3) C(19) 3.499(5) 1_555 1_565
C(5) C(8) 2.796(6) 1_555 1_555
C(6) C(9) 2.775(5) 1_555 1_555
C(7) C(10) 2.790(5) 1_555 1_555
C(11) C(14) 2.771(5) 1_555 1_555
C(11) C(19) 2.509(5) 1_555 1_555
C(12) C(15) 2.808(5) 1_555 1_555
C(13) C(20) 2.821(5) 1_555 1_555
C(15) C(18) 2.797(5) 1_555 1_555
C(16) C(19) 2.770(5) 1_555 1_555
C(17) C(20) 2.807(5) 1_555 1_555

loop_
_cod_changelog_entry_id
_cod_changelog_entry_author
_cod_changelog_entry_date
_cod_changelog_entry_text
1 'Vaitkus, Antanas' 2024-11-16T00:18:53+02:00
;
 Replaced the '\/Y' character sequence with the backslash character ('\')
 in the '_refine_ls_weighting_details' data value.
;
